data_4120855
loop_
_publ_author_name
'Yuran Hua'
'Yun Liu'
'Chun-Hsing Chen'
'Amar H. Flood'

_publ_section_title
;
 Hydrophobic Collapse of Foldamer Capsules Drives Picomolar-Level Chloride
 Binding in Aqueous Acetonitrile Solutions
;
_journal_name_full 'Journal of the American Chemical Society'
_journal_page_first 14401
_journal_page_last 14412
_journal_paper_doi 10.1021/ja4074744
_journal_volume 135
_journal_year 2013
_chemical_absolute_configuration unk
_chemical_formula_moiety 'C122 H144 Cl1 N31 Na1 O24.50'
_chemical_formula_sum 'C122 H144 Cl N31 Na O24.5'
_chemical_formula_weight 2495.13
_space_group_IT_number 78
_symmetry_cell_setting tetragonal
_symmetry_space_group_name_Hall 'P 4cw'
_symmetry_space_group_name_H-M 'P 43'
_atom_sites_solution_hydrogens difmap
_atom_sites_solution_primary other
_audit_creation_date 12-06-15
_audit_creation_method CRYSTALS_ver_14.40
_cell_angle_alpha 90
_cell_angle_beta 90
_cell_angle_gamma 90
_cell_formula_units_Z 4
_cell_length_a 21.2359(19)
_cell_length_b 21.2359(19)
_cell_length_c 27.653(2)
_cell_measurement_reflns_used 9904
_cell_measurement_temperature 100
_cell_measurement_theta_max 31
_cell_measurement_theta_min 3
_cell_volume 12470.5(18)
_computing_cell_refinement 'USER DEFINED CELL REFINEMENT'
_computing_data_collection 'USER DEFINED DATA COLLECTION'
_computing_data_reduction 'Apex2 (Bruker AXS, 2006)'
_computing_molecular_graphics 'CAMERON (Watkin et al., 1996)'
_computing_publication_material 'CRYSTALS (Betteridge et al., 2003)'
_computing_structure_refinement 'CRYSTALS (Betteridge et al., 2003)'
_computing_structure_solution 'Superflip (Palatinus & Chapuis, 2007)'
_diffrn_ambient_temperature 100
_diffrn_detector 'CCD area detector'
_diffrn_detector_area_resol_mean 83.33
_diffrn_detector_type 'Bruker APEXII'
_diffrn_measured_fraction_theta_full 0.997
_diffrn_measured_fraction_theta_max 0.997
_diffrn_measurement_details '0.5 degree frames measured for 0.3s each'
_diffrn_measurement_device 'three-circle goniometer with fixed chi'
_diffrn_measurement_device_type 'Bruker Platform goniometer'
_diffrn_measurement_method 'phi scans'
_diffrn_radiation_monochromator 'Si 1 1 1 and 3 1 1'
_diffrn_radiation_type Synchrotron
_diffrn_radiation_wavelength 0.41328
_diffrn_reflns_av_R_equivalents 0.056
_diffrn_reflns_limit_h_max 25
_diffrn_reflns_limit_h_min -25
_diffrn_reflns_limit_k_max 25
_diffrn_reflns_limit_k_min -24
_diffrn_reflns_limit_l_max 32
_diffrn_reflns_limit_l_min -30
_diffrn_reflns_number 152365
_diffrn_reflns_theta_full 14.255
_diffrn_reflns_theta_max 14.255
_diffrn_reflns_theta_min 0.897
_diffrn_standards_number 0
_exptl_absorpt_coefficient_mu 0.118
_exptl_absorpt_correction_T_max 0.99
_exptl_absorpt_correction_T_min 0.99
_exptl_absorpt_correction_type multi-scan
_exptl_absorpt_process_details 'DENZO/SCALEPACK (Otwinowski & Minor, 1997)'
_exptl_crystal_colour yellow
_exptl_crystal_density_diffrn 1.329
_exptl_crystal_description 'block fragment'
_exptl_crystal_F_000 5268.001
_exptl_crystal_size_max 0.559
_exptl_crystal_size_mid 0.415
_exptl_crystal_size_min 0.292
_refine_diff_density_max 1.08
_refine_diff_density_min -1.17
_refine_ls_extinction_method none
_refine_ls_goodness_of_fit_ref 0.9579
_refine_ls_hydrogen_treatment mixed
_refine_ls_matrix_type full
_refine_ls_number_parameters 1836
_refine_ls_number_reflns 20363
_refine_ls_number_restraints 364
_refine_ls_R_factor_all 0.1077
_refine_ls_R_factor_gt 0.0850
_refine_ls_shift/su_max 0.0479487
_refine_ls_shift/su_mean 0.0026673
_refine_ls_structure_factor_coef Fsqd
_refine_ls_weighting_details
;
 Method= Modified Sheldrick 
 w=1/[\s^2^(F^2^) + ( 0.17P)^2^ +11.88P] 
 ,where P=(max(Fo^2^,0) + 2Fc^2^)/3 
;
_refine_ls_weighting_scheme calc
_refine_ls_wR_factor_all 0.2478
_refine_ls_wR_factor_gt 0.2238
_refine_ls_wR_factor_ref 0.2467
_reflns_limit_h_max 17
_reflns_limit_h_min -17
_reflns_limit_k_max 25
_reflns_limit_k_min 0
_reflns_limit_l_max 32
_reflns_limit_l_min -30
_reflns_number_gt 15569
_reflns_number_total 20448
_reflns_threshold_expression I>2.0\s(I)
_oxford_diffrn_Wilson_B_factor 3.84
_oxford_diffrn_Wilson_scale 116.79
_oxford_refine_ls_r_factor_ref 0.1072
_oxford_refine_ls_scale 0.11395(6)
_oxford_reflns_number_all 20369
_oxford_reflns_threshold_expression_ref I>0.0\s(I)
_oxford_structure_analysis_title 'CMC0912_0m in P4(3)'
_cod_data_source_file ja4074744_si_001.cif
_cod_data_source_block 12504
_cod_original_cell_volume 12470.6(19)
_cod_original_sg_symbol_H-M 'P 43 '
_cod_original_formula_sum 'C122 H144 Cl1 N31 Na1 O24.50'
_cod_database_code 4120855

loop_
_symmetry_equiv_pos_as_xyz
x,y,z
-y,x,z+3/4
-x,-y,z+1/2
y,-x,z+1/4

loop_
_atom_site_label
_atom_site_type_symbol
_atom_site_fract_x
_atom_site_fract_y
_atom_site_fract_z
_atom_site_U_iso_or_equiv
_atom_site_occupancy
_atom_site_adp_type
_atom_site_refinement_flags_posn
_atom_site_refinement_flags_adp
_atom_site_refinement_flags_occupancy
_atom_site_disorder_assembly
_atom_site_disorder_group
Na1 Na 0.65858(10) 0.38828(11) 0.38577(9) 0.0587 1.0000 Uani . . . . .
Cl1 Cl 0.25036(6) 0.68236(6) 0.38227(5) 0.0446 1.0000 Uani . . . . .
O1 O 0.4218(4) 0.3207(2) 0.4062(2) 0.1038 1.0000 Uani . . . . .
O2 O 0.2681(4) 0.2722(3) 0.4464(3) 0.1191 1.0000 Uani . U . . .
O3 O 0.1428(4) 0.2229(3) 0.4771(4) 0.0811 0.581(8) Uani D . P 1 1
O4 O 0.0502(7) 0.1813(5) 0.5852(4) 0.1309 0.581(8) Uani D U P 1 1
O5 O 0.5624(3) 0.4303(2) 0.4320(2) 0.0807 1.0000 Uani . . . . .
O6 O 0.6801(3) 0.4896(4) 0.4187(2) 0.0723 0.575(13) Uani D U P 1 3
O7 O 0.7393(5) 0.3766(4) 0.4379(3) 0.0727 0.485(8) Uani D U P 1 7
O8 O 0.6189(5) 0.2986(6) 0.4477(3) 0.0734 0.485(8) Uani D U P 1 7
O9 O 0.5382(2) 0.94023(18) 0.44480(17) 0.0590 1.0000 Uani . . . . .
O10 O 0.4734(2) 1.07616(17) 0.55214(15) 0.0576 1.0000 Uani . . . . .
O11 O 0.5603(2) 1.12602(18) 0.52623(16) 0.0670 1.0000 Uani . . . . .
O12 O 0.0032(3) 1.0086(3) 0.3085(4) 0.1283 1.0000 Uani . U . . .
O13 O -0.0593(5) 0.8672(4) 0.2366(3) 0.1584 1.0000 Uani . . . . .
O14 O 0.10495(18) 0.32335(19) 0.33988(18) 0.0640 1.0000 Uani . . . . .
O15 O -0.0600(2) 0.3393(3) 0.2364(2) 0.0753 1.0000 Uani . . . . .
O16 O -0.0684(3) 0.2405(3) 0.2609(2) 0.0993 1.0000 Uani . . . . .
O17 O 0.3607(9) 0.7819(4) 0.16378(4) 0.160(6) 0.5000 Uiso D . . . .
O18 O 0.5968(4) 0.4689(4) 0.3244(9) 0.0759 0.496(10) Uani D . P 1 5
O19 O 0.5936(3) 0.3442(3) 0.3192(3) 0.0387 0.496(10) Uani D . P 1 5
O20 O 0.6970(6) 0.2870(7) 0.3568(8) 0.0843 0.496(10) Uani D . P 1 5
O21 O 0.7484(10) 0.4147(8) 0.3221(5) 0.1080 0.496(10) Uani D U P 1 5
O22 O 0.6611(2) 0.6233(4) 0.3630(2) 0.1040 1.0000 Uani . U . . .
O23 O 0.6544(3) 0.7862(4) 0.3257(2) 0.1185 1.0000 Uani . U . . .
O24 O 0.7721(4) 0.8399(5) 0.3611(4) 0.1658 1.0000 Uani . U . . .
O25 O 0.8693(6) 0.7573(6) 0.3813(5) 0.1874 1.0000 Uani . . . . .
O503 O 0.1738(7) 0.2328(7) 0.4943(5) 0.1230 0.419(8) Uani D U P 1 2
O504 O 0.1071(9) 0.1478(6) 0.5900(5) 0.1264 0.419(8) Uani D U P 1 2
O506 O 0.6708(3) 0.4685(2) 0.4521(4) 0.0665 0.425(13) Uani D . P 1 4
O507 O 0.7649(5) 0.3877(4) 0.4301(3) 0.0723 0.515(8) Uani D U P 1 8
O508 O 0.6536(5) 0.3080(5) 0.4501(3) 0.0740 0.515(8) Uani D U P 1 8
O518 O 0.5979(4) 0.4489(5) 0.3347(7) 0.0691 0.504(10) Uani D . P 1 6
O519 O 0.5750(3) 0.3221(4) 0.3500(3) 0.0684 0.504(10) Uani D . P 1 6
O520 O 0.6993(5) 0.2886(7) 0.3464(8) 0.0814 0.504(10) Uani D . P 1 6
O521 O 0.7400(9) 0.4028(7) 0.3275(5) 0.1079 0.504(10) Uani D U P 1 6
N1 N 0.1143(3) 0.6709(3) 0.47866(19) 0.0621 1.0000 Uani . . . . .
N2 N 0.1232(2) 0.6131(3) 0.47837(18) 0.0594 1.0000 Uani . . . . .
N3 N 0.1516(3) 0.4928(2) 0.45120(18) 0.0603 1.0000 Uani . . . . .
N4 N 0.1620(3) 0.4319(3) 0.4623(2) 0.0757 1.0000 Uani . . . . .
N5 N 0.2223(3) 0.4240(2) 0.4617(2) 0.0716 1.0000 Uani . . . . .
N6 N 0.4880(2) 0.6508(2) 0.45870(16) 0.0470 1.0000 Uani . . . . .
N7 N 0.4870(2) 0.7120(2) 0.45810(16) 0.0486 1.0000 Uani . . . . .
N8 N 0.4260(2) 0.72976(19) 0.45084(15) 0.0422 1.0000 Uani . . . . .
N9 N 0.2641(2) 0.88304(19) 0.42308(16) 0.0458 1.0000 Uani . . . . .
N10 N 0.2372(2) 0.9396(2) 0.4320(2) 0.0564 1.0000 Uani . . . . .
N11 N 0.1801(2) 0.9367(2) 0.4153(2) 0.0620 1.0000 Uani . . . . .
N12 N -0.0030(2) 0.6680(2) 0.3164(2) 0.0573 1.0000 Uani . . . . .
N13 N 0.0119(2) 0.6093(2) 0.31214(19) 0.0546 1.0000 Uani . . . . .
N14 N 0.07251(18) 0.6036(2) 0.32783(16) 0.0444 1.0000 Uani . . . . .
N15 N 0.27043(18) 0.49470(19) 0.32542(15) 0.0404 1.0000 Uani . . . . .
N16 N 0.3064(2) 0.4425(2) 0.31971(17) 0.0477 1.0000 Uani . . . . .
N17 N 0.3645(2) 0.4623(2) 0.32031(17) 0.0522 1.0000 Uani . . . . .
N18 N 0.5001(3) 0.7838(3) 0.3188(2) 0.0759 1.0000 Uani . . . . .
N19 N 0.4751(3) 0.8382(4) 0.3142(2) 0.0791 1.0000 Uani . . . . .
N20 N 0.4118(2) 0.8302(3) 0.31897(17) 0.0614 1.0000 Uani . . . . .
N21 N 0.2901(3) 0.8180(2) 0.28244(18) 0.0607 1.0000 Uani . . . . .
N22 N 0.2330(3) 0.8136(3) 0.27369(18) 0.0637 1.0000 Uani . . . . .
N23 N 0.5157(3) 0.5240(2) 0.45018(17) 0.0558 1.0000 Uani . . . . .
N24 N 0.49201(18) 0.4736(2) 0.32572(17) 0.0604 1.0000 Uani D . . . .
N101 N 0.3407(3) 0.3748(2) 0.43945(19) 0.0664 1.0000 Uani . . . . .
N103 N 0.4645(3) 1.0120(2) 0.46569(19) 0.0560 1.0000 Uani . . . . .
N104 N 0.0768(3) 0.9652(3) 0.3572(3) 0.0789 1.0000 Uani . . . . .
N105 N -0.0380(2) 0.7873(3) 0.2870(2) 0.0698 1.0000 Uani . . . . .
N106 N 0.0140(2) 0.3678(2) 0.31501(19) 0.0534 1.0000 Uani . . . . .
N108 N 0.5811(3) 0.6863(5) 0.3392(2) 0.1021 1.0000 Uani . U . . .
N109 N 0.0072(5) 0.8464(6) 0.4846(4) 0.1342 1.0000 Uani . . . . .
C1 C 0.1650(3) 0.7054(3) 0.4989(2) 0.0644 1.0000 Uani D . . . .
C2 C 0.1574(3) 0.7706(3) 0.4991(2) 0.0744 1.0000 Uani D . . . .
C3 C 0.2046(3) 0.8088(3) 0.5183(2) 0.0779 1.0000 Uani D . . . .
C4 C 0.2585(3) 0.7805(3) 0.5371(2) 0.0782 1.0000 Uani D . . . .
C5 C 0.2681(3) 0.7155(3) 0.5368(2) 0.0699 1.0000 Uani D . . . .
C6 C 0.2194(3) 0.6777(3) 0.5176(2) 0.0628 1.0000 Uani D . . . .
C7 C 0.0738(3) 0.5755(4) 0.4598(2) 0.0626 1.0000 Uani . . . . .
C8 C 0.0879(3) 0.5134(3) 0.44983(19) 0.0604 1.0000 Uani . . . . .
C9 C 0.0403(4) 0.4720(4) 0.4378(3) 0.0742 1.0000 Uani . . . . .
C10 C -0.0208(4) 0.4919(5) 0.4356(3) 0.0858 1.0000 Uani . . . . .
C11 C -0.0354(4) 0.5540(5) 0.4434(3) 0.0857 1.0000 Uani . . . . .
C12 C 0.0115(4) 0.5959(4) 0.4568(3) 0.0775 1.0000 Uani . . . . .
C13 C 0.2066(3) 0.5222(3) 0.44192(19) 0.0520 1.0000 Uani . . . . .
C14 C 0.2522(3) 0.4790(3) 0.4491(2) 0.0571 1.0000 Uani . . . . .
C15 C 0.3210(3) 0.4861(2) 0.4470(2) 0.0549 1.0000 Uani . . . . .
C16 C 0.3647(3) 0.4367(2) 0.4434(2) 0.0583 1.0000 Uani . . . . .
C17 C 0.4283(3) 0.4485(2) 0.4444(2) 0.0557 1.0000 Uani . . . . .
C18 C 0.4518(3) 0.5110(2) 0.44866(19) 0.0483 1.0000 Uani . . . . .
C19 C 0.4095(3) 0.5614(2) 0.45079(19) 0.0461 1.0000 Uani . . . . .
C20 C 0.3457(3) 0.5470(2) 0.45040(18) 0.0487 1.0000 Uani . . . . .
C21 C 0.4271(3) 0.6281(2) 0.45214(17) 0.0427 1.0000 Uani . . . . .
C22 C 0.3879(3) 0.6783(2) 0.44707(19) 0.0433 1.0000 Uani . . . . .
C23 C 0.4076(3) 0.7934(2) 0.44800(18) 0.0447 1.0000 Uani . . . . .
C24 C 0.3462(3) 0.8069(2) 0.43910(18) 0.0442 1.0000 Uani . . . . .
C25 C 0.3278(2) 0.8701(2) 0.43509(19) 0.0422 1.0000 Uani . . . . .
C26 C 0.3705(3) 0.9191(2) 0.44113(19) 0.0473 1.0000 Uani . . . . .
C27 C 0.4333(3) 0.9042(2) 0.44945(19) 0.0466 1.0000 Uani . . . . .
C28 C 0.4526(3) 0.8407(2) 0.45229(18) 0.0447 1.0000 Uani . . . . .
C29 C 0.2233(3) 0.8445(3) 0.4003(2) 0.0489 1.0000 Uani . . . . .
C30 C 0.1696(3) 0.8784(2) 0.3952(2) 0.0499 1.0000 Uani . . . . .
C31 C 0.1100(3) 0.8592(3) 0.3717(2) 0.0566 1.0000 Uani . . . . .
C32 C 0.0675(3) 0.8997(3) 0.3497(3) 0.0606 1.0000 Uani . . . . .
C33 C 0.0173(3) 0.8765(3) 0.3237(3) 0.0674 1.0000 Uani . . . . .
C34 C 0.0093(2) 0.8109(3) 0.3168(2) 0.0566 1.0000 Uani . . . . .
C35 C 0.0502(3) 0.7705(3) 0.3402(2) 0.0550 1.0000 Uani . . . . .
C36 C 0.0994(3) 0.7949(3) 0.3669(2) 0.0513 1.0000 Uani . . . . .
C37 C 0.0471(2) 0.7008(3) 0.3338(2) 0.0487 1.0000 Uani . . . . .
C38 C 0.0956(3) 0.6593(3) 0.3416(2) 0.0481 1.0000 Uani . . . . .
C39 C 0.1060(2) 0.5449(2) 0.32550(17) 0.0412 1.0000 Uani . . . . .
C40 C 0.1705(2) 0.5470(2) 0.32474(18) 0.0412 1.0000 Uani . . . . .
C41 C 0.2033(2) 0.4910(2) 0.32588(18) 0.0424 1.0000 Uani . . . . .
C42 C 0.1725(2) 0.4338(2) 0.32688(19) 0.0417 1.0000 Uani . . . . .
C43 C 0.1069(2) 0.4332(2) 0.32559(19) 0.0441 1.0000 Uani . . . . .
C44 C 0.0727(2) 0.4894(3) 0.32513(19) 0.0472 1.0000 Uani . . . . .
C45 C 0.3064(2) 0.5471(3) 0.32934(18) 0.0432 1.0000 Uani . . . . .
C46 C 0.3665(2) 0.5253(3) 0.32550(19) 0.0459 1.0000 Uani . . . . .
C47 C 0.4246(2) 0.5643(3) 0.32710(19) 0.0539 1.0000 Uani . . . . .
C48 C 0.4858(2) 0.5389(3) 0.32808(19) 0.0537 1.0000 Uani . . . . .
C49 C 0.5379(3) 0.5797(4) 0.33187(19) 0.0663 1.0000 Uani . . . . .
C50 C 0.5289(3) 0.6460(4) 0.3340(2) 0.0599 1.0000 Uani . . . . .
C51 C 0.4686(2) 0.6718(3) 0.33075(19) 0.0539 1.0000 Uani . . . . .
C52 C 0.4182(2) 0.6295(3) 0.32792(19) 0.0509 1.0000 Uani . . . . .
C53 C 0.4561(3) 0.7386(3) 0.3282(2) 0.0566 1.0000 Uani . . . . .
C54 C 0.3986(3) 0.7689(3) 0.3281(2) 0.0574 1.0000 Uani . . . . .
C55 C 0.3716(3) 0.8845(3) 0.31550(19) 0.0585 1.0000 Uani . . . . .
C56 C 0.3100(3) 0.8789(3) 0.2993(2) 0.0638 1.0000 Uani . . . . .
C57 C 0.2714(4) 0.9318(4) 0.2971(2) 0.0770 1.0000 Uani . . . . .
C58 C 0.2966(4) 0.9890(4) 0.3102(3) 0.0781 1.0000 Uani . . . . .
C59 C 0.3562(4) 0.9953(3) 0.3251(3) 0.0769 1.0000 Uani . . . . .
C60 C 0.3958(4) 0.9425(4) 0.3286(2) 0.0693 1.0000 Uani . . . . .
C61 C 0.2134(2) 0.7547(3) 0.2554(2) 0.0605 1.0000 Uani D . . . .
C62 C 0.2543(4) 0.7038(3) 0.2487(2) 0.0673 1.0000 Uani . . . . .
C63 C 0.2296(4) 0.6472(4) 0.2320(2) 0.0784 1.0000 Uani . . . . .
C64 C 0.1658(4) 0.6420(4) 0.2207(3) 0.0791 1.0000 Uani . . . . .
C65 C 0.1276(4) 0.6927(5) 0.2269(3) 0.0862 1.0000 Uani . . . . .
C66 C 0.1493(3) 0.7501(4) 0.2448(2) 0.0722 1.0000 Uani D . . . .
C71 C 0.3682(6) 0.3241(3) 0.4205(3) 0.0814 1.0000 Uani . . . . .
C72 C 0.3256(6) 0.2664(5) 0.4200(4) 0.1177 1.0000 Uani . U . . .
C73 C 0.2062(5) 0.2693(4) 0.4234(3) 0.1195 1.0000 Uani D U . . .
C74 C 0.1493(6) 0.2779(4) 0.4533(5) 0.1196 0.581(8) Uani D U P 1 1
C75 C 0.0975(8) 0.2363(4) 0.5207(5) 0.1302 0.581(8) Uani D U P 1 1
C76 C 0.0628(7) 0.1852(7) 0.5344(4) 0.1301 0.581(8) Uani D U P 1 1
C77 C 0.0298(10) 0.1271(7) 0.6063(5) 0.1302 0.581(8) Uani D U P 1 1
C78 C 0.5660(3) 0.4857(3) 0.4419(2) 0.0644 1.0000 Uani . . . . .
C79 C 0.6277(3) 0.5200(3) 0.4474(3) 0.0732 1.0000 Uani D U . . .
C80 C 0.7357(3) 0.4906(3) 0.4451(3) 0.0947 1.0000 Uani D U . . .
C81 C 0.7494(11) 0.4271(4) 0.4689(4) 0.1054 0.485(8) Uani D U P 1 7
C82 C 0.7201(6) 0.3133(5) 0.4681(5) 0.1049 0.485(8) Uani D U P 1 7
C83 C 0.6624(7) 0.3114(7) 0.4868(4) 0.1048 0.485(8) Uani D U P 1 7
C84 C 0.5610(7) 0.2935(10) 0.4645(5) 0.0838 0.485(8) Uani D . P 1 7
C85 C 0.4844(3) 0.9529(2) 0.4531(2) 0.0508 1.0000 Uani . . . . .
C86 C 0.5075(3) 1.0644(2) 0.4688(2) 0.0548 1.0000 Uani . . . . .
C87 C 0.5116(4) 1.0882(2) 0.5205(2) 0.0606 1.0000 Uani . . . . .
C88 C 0.5706(4) 1.1484(3) 0.5742(3) 0.0810 1.0000 Uani . . . . .
C89 C 0.4880(3) 1.1171(3) 0.4352(2) 0.0600 1.0000 Uani . . . . .
C90 C 0.4922(4) 1.1019(3) 0.3817(3) 0.0705 1.0000 Uani . . . . .
C91 C 0.4583(5) 1.1510(4) 0.3516(3) 0.0962 1.0000 Uani . . . . .
C92 C 0.5588(5) 1.0931(6) 0.3645(4) 0.1221 1.0000 Uani . . . . .
C93 C 0.0474(5) 1.0142(4) 0.3364(6) 0.1275 1.0000 Uani . U . . .
C94 C 0.0710(5) 1.0789(4) 0.3522(4) 0.0982 1.0000 Uani . . . . .
C95 C 0.0517(5) 1.0873(5) 0.4069(5) 0.1239 1.0000 Uani . . . . .
C96 C 0.1419(4) 1.0827(3) 0.3473(4) 0.0950 1.0000 Uani . . . . .
C97 C 0.0410(5) 1.1289(4) 0.3189(5) 0.1202 1.0000 Uani . . . . .
C98 C -0.0655(5) 0.8115(5) 0.2460(4) 0.0998 1.0000 Uani . . . . .
C99 C -0.1033(4) 0.7691(5) 0.2147(4) 0.0962 1.0000 Uani . . . . .
C100 C -0.1412(5) 0.7229(6) 0.2461(5) 0.1312 1.0000 Uani . U . . .
C101 C -0.1503(5) 0.8093(6) 0.1883(5) 0.1320 1.0000 Uani . U . . .
C102 C -0.0639(5) 0.7313(6) 0.1821(6) 0.1378 1.0000 Uani . U . . .
C103 C 0.0755(2) 0.3697(3) 0.3274(2) 0.0498 1.0000 Uani . . . . .
C104 C -0.0206(3) 0.3100(4) 0.3153(3) 0.0754 1.0000 Uani . U . . .
C105 C -0.0511(3) 0.2989(4) 0.2661(3) 0.0719 1.0000 Uani . . . . .
C106 C -0.0993(4) 0.2264(5) 0.2150(4) 0.0996 1.0000 Uani . U . . .
C107 C -0.0735(4) 0.3104(4) 0.3544(3) 0.0797 1.0000 Uani . U . . .
C108 C -0.0470(4) 0.3091(4) 0.4045(3) 0.0879 1.0000 Uani . . . . .
C109 C -0.1011(5) 0.3254(5) 0.4398(4) 0.1029 1.0000 Uani . U . . .
C110 C -0.0164(6) 0.2483(6) 0.4163(4) 0.1294 1.0000 Uani . . . . .
C111 C 0.5453(3) 0.4427(3) 0.3220(5) 0.0644 0.496(10) Uani D U P 1 5
C112 C 0.5353(3) 0.3743(3) 0.3210(5) 0.0643 0.496(10) Uani D U P 1 5
C113 C 0.6000(4) 0.2908(5) 0.3105(5) 0.0652 0.496(10) Uani D U P 1 5
C114 C 0.6563(7) 0.2520(6) 0.3275(8) 0.0605 0.496(10) Uani D U P 1 5
C115 C 0.7556(6) 0.2975(8) 0.3392(12) 0.1096 0.496(10) Uani D U P 1 5
C116 C 0.7465(10) 0.3410(8) 0.3000(8) 0.0696 0.496(10) Uani D U P 1 5
C117 C 0.7180(9) 0.4576(9) 0.2869(7) 0.1080 0.496(10) Uani D U P 1 5
C118 C 0.6398(4) 0.6773(6) 0.3525(3) 0.0999 1.0000 Uani . . . . .
C119 C 0.6814(4) 0.7352(6) 0.3541(3) 0.1063 1.0000 Uani . U . . .
C120 C 0.6657(6) 0.8539(7) 0.3411(5) 0.1365 1.0000 Uani . . . . .
C121 C 0.7248(6) 0.8766(8) 0.3311(7) 0.1652 1.0000 Uani . U . . .
C122 C 0.8334(7) 0.8602(8) 0.3599(7) 0.1584 1.0000 Uani . . . . .
C123 C 0.8673(7) 0.8196(8) 0.3944(7) 0.1648 1.0000 Uani . U . . .
C124 C 0.9080(7) 0.7218(8) 0.4127(5) 0.1566 1.0000 Uani . . . . .
C125 C -0.0141(5) 0.8904(7) 0.4700(4) 0.1206 1.0000 Uani . . . . .
C126 C -0.0390(8) 0.9501(7) 0.4532(5) 0.1662 1.0000 Uani . . . . .
C574 C 0.1613(9) 0.2788(7) 0.4643(6) 0.1196 0.419(8) Uani D U P 1 2
C575 C 0.1151(10) 0.2283(7) 0.5306(6) 0.1302 0.419(8) Uani D U P 1 2
C576 C 0.0969(11) 0.1668(8) 0.5411(5) 0.1286 0.419(8) Uani D U P 1 2
C577 C 0.1096(15) 0.0864(8) 0.6028(8) 0.1296 0.419(8) Uani D U P 1 2
C581 C 0.7718(8) 0.4355(4) 0.4599(5) 0.1057 0.515(8) Uani D U P 1 8
C582 C 0.7582(6) 0.3212(5) 0.4598(5) 0.1049 0.515(8) Uani D U P 1 8
C583 C 0.7060(7) 0.3126(7) 0.4848(3) 0.1048 0.515(8) Uani D U P 1 8
C584 C 0.6009(7) 0.2899(11) 0.4727(5) 0.0884 0.515(8) Uani D . P 1 8
C611 C 0.5432(2) 0.4314(3) 0.3342(4) 0.0645 0.504(10) Uani D U P 1 6
C612 C 0.5210(3) 0.3623(4) 0.3371(5) 0.0647 0.504(10) Uani D U P 1 6
C613 C 0.5872(4) 0.2767(5) 0.3307(5) 0.0648 0.504(10) Uani D U P 1 6
C614 C 0.6547(6) 0.2567(8) 0.3184(7) 0.0606 0.504(10) Uani D U P 1 6
C615 C 0.7592(6) 0.2861(8) 0.3309(11) 0.1095 0.504(10) Uani D U P 1 6
C616 C 0.7654(10) 0.3384(7) 0.2992(8) 0.0697 0.504(10) Uani D U P 1 6
C617 C 0.7385(8) 0.4553(6) 0.2929(6) 0.0716 0.504(10) Uani D . P 1 6
H21 H 0.1182 0.7898 0.4867 0.0834 1.0000 Uiso R . . . .
H31 H 0.2009 0.8552 0.5187 0.0868 1.0000 Uiso R . . . .
H41 H 0.2910 0.8076 0.5518 0.0902 1.0000 Uiso R . . . .
H51 H 0.3079 0.6973 0.5488 0.0779 1.0000 Uiso R . . . .
H61 H 0.2236 0.6313 0.5178 0.0719 1.0000 Uiso R . . . .
H91 H 0.0514 0.4277 0.4310 0.0840 1.0000 Uiso R . . . .
H101 H -0.0542 0.4612 0.4273 0.0958 1.0000 Uiso R . . . .
H111 H -0.0794 0.5688 0.4406 0.0958 1.0000 Uiso R . . . .
H121 H 0.0016 0.6404 0.4638 0.0854 1.0000 Uiso R . . . .
H131 H 0.2129 0.5665 0.4321 0.0556 1.0000 Uiso R . . . .
H171 H 0.4581 0.4129 0.4419 0.0632 1.0000 Uiso R . . . .
H201 H 0.3152 0.5819 0.4532 0.0574 1.0000 Uiso R . . . .
H221 H 0.3419 0.6777 0.4418 0.0474 1.0000 Uiso R . . . .
H241 H 0.3146 0.7729 0.4359 0.0499 1.0000 Uiso R . . . .
H261 H 0.3563 0.9634 0.4393 0.0532 1.0000 Uiso R . . . .
H281 H 0.4974 0.8301 0.4574 0.0521 1.0000 Uiso R . . . .
H291 H 0.2306 0.8006 0.3900 0.0518 1.0000 Uiso R . . . .
H331 H -0.0135 0.9057 0.3090 0.0752 1.0000 Uiso R . . . .
H361 H 0.1279 0.7651 0.3834 0.0568 1.0000 Uiso R . . . .
H381 H 0.1379 0.6687 0.3545 0.0517 1.0000 Uiso R . . . .
H401 H 0.1929 0.5878 0.3238 0.0455 1.0000 Uiso R . . . .
H421 H 0.1962 0.3939 0.3287 0.0478 1.0000 Uiso R . . . .
H441 H 0.0262 0.4889 0.3251 0.0523 1.0000 Uiso R . . . .
H451 H 0.2922 0.5910 0.3340 0.0507 1.0000 Uiso R . . . .
H491 H 0.5810 0.5623 0.3325 0.0723 1.0000 Uiso R . . . .
H521 H 0.3752 0.6472 0.3266 0.0543 1.0000 Uiso R . . . .
H541 H 0.3569 0.7496 0.3333 0.0641 1.0000 Uiso R . . . .
H571 H 0.2275 0.9280 0.2856 0.0849 1.0000 Uiso R . . . .
H581 H 0.2696 1.0269 0.3091 0.0871 1.0000 Uiso R . . . .
H591 H 0.3730 1.0371 0.3338 0.0821 1.0000 Uiso R . . . .
H601 H 0.4397 0.9465 0.3400 0.0733 1.0000 Uiso R . . . .
H621 H 0.2998 0.7089 0.2551 0.0728 1.0000 Uiso R . . . .
H631 H 0.2573 0.6101 0.2286 0.0901 1.0000 Uiso R . . . .
H641 H 0.1486 0.6018 0.2085 0.0859 1.0000 Uiso R . . . .
H651 H 0.0827 0.6886 0.2181 0.0965 1.0000 Uiso R . . . .
H661 H 0.1205 0.7862 0.2495 0.0775 1.0000 Uiso R . . . .
H721 H 0.3491 0.2296 0.4323 0.1253 1.0000 Uiso R . . . .
H722 H 0.3129 0.2587 0.3861 0.1253 1.0000 Uiso R . . . .
H861 H 0.5497 1.0493 0.4592 0.0606 1.0000 Uiso R . . . .
H891 H 0.5154 1.1538 0.4415 0.0654 1.0000 Uiso R . . . .
H892 H 0.4439 1.1282 0.4428 0.0654 1.0000 Uiso R . . . .
H901 H 0.4700 1.0615 0.3770 0.0798 1.0000 Uiso R . . . .
H911 H 0.4622 1.1388 0.3172 0.1049 1.0000 Uiso R . . . .
H912 H 0.4778 1.1927 0.3565 0.1049 1.0000 Uiso R . . . .
H913 H 0.4134 1.1528 0.3606 0.1049 1.0000 Uiso R . . . .
H921 H 0.5602 1.0830 0.3297 0.1369 1.0000 Uiso R . . . .
H922 H 0.5834 1.1318 0.3707 0.1369 1.0000 Uiso R . . . .
H923 H 0.5769 1.0578 0.3832 0.1369 1.0000 Uiso R . . . .
H951 H 0.0664 1.1290 0.4179 0.1308 1.0000 Uiso R . . . .
H952 H 0.0055 1.0845 0.4108 0.1308 1.0000 Uiso R . . . .
H953 H 0.0721 1.0541 0.4264 0.1308 1.0000 Uiso R . . . .
H961 H 0.1565 1.1247 0.3577 0.0953 1.0000 Uiso R . . . .
H962 H 0.1613 1.0501 0.3681 0.0953 1.0000 Uiso R . . . .
H963 H 0.1543 1.0754 0.3133 0.0953 1.0000 Uiso R . . . .
H971 H 0.0536 1.1201 0.2851 0.1355 1.0000 Uiso R . . . .
H972 H 0.0549 1.1717 0.3280 0.1355 1.0000 Uiso R . . . .
H973 H -0.0052 1.1260 0.3218 0.1355 1.0000 Uiso R . . . .
H1001 H -0.1667 0.6946 0.2256 0.1482 1.0000 Uiso R . . . .
H1002 H -0.1694 0.7478 0.2671 0.1482 1.0000 Uiso R . . . .
H1003 H -0.1124 0.6976 0.2663 0.1482 1.0000 Uiso R . . . .
H1011 H -0.1759 0.7818 0.1673 0.1475 1.0000 Uiso R . . . .
H1012 H -0.1780 0.8316 0.2113 0.1475 1.0000 Uiso R . . . .
H1013 H -0.1276 0.8404 0.1682 0.1475 1.0000 Uiso R . . . .
H1021 H -0.0899 0.7035 0.1616 0.1541 1.0000 Uiso R . . . .
H1022 H -0.0404 0.7611 0.1614 0.1541 1.0000 Uiso R . . . .
H1023 H -0.0338 0.7056 0.2009 0.1541 1.0000 Uiso R . . . .
H1041 H 0.0091 0.2753 0.3222 0.0873 1.0000 Uiso R . . . .
H1061 H -0.1104 0.1813 0.2137 0.1133 1.0000 Uiso R . . . .
H1062 H -0.1379 0.2521 0.2121 0.1133 1.0000 Uiso R . . . .
H1063 H -0.0704 0.2366 0.1881 0.1133 1.0000 Uiso R . . . .
H1071 H -0.0987 0.3491 0.3501 0.0883 1.0000 Uiso R . . . .
H1072 H -0.1007 0.2732 0.3499 0.0883 1.0000 Uiso R . . . .
H1081 H -0.0157 0.3434 0.4066 0.1071 1.0000 Uiso R . . . .
H1091 H -0.0855 0.3253 0.4735 0.1143 1.0000 Uiso R . . . .
H1092 H -0.1173 0.3677 0.4317 0.1143 1.0000 Uiso R . . . .
H1093 H -0.1352 0.2941 0.4364 0.1143 1.0000 Uiso R . . . .
H1101 H 0.0008 0.2482 0.4495 0.1505 1.0000 Uiso R . . . .
H1102 H -0.0459 0.2127 0.4125 0.1505 1.0000 Uiso R . . . .
H1103 H 0.0184 0.2442 0.3928 0.1505 1.0000 Uiso R . . . .
H1141 H 0.6793 0.2335 0.2999 0.0662 0.496(10) Uiso R . P 1 5
H1142 H 0.6384 0.2179 0.3476 0.0662 0.496(10) Uiso R . P 1 5
H1161 H 0.7886 0.3425 0.2849 0.0874 0.496(10) Uiso R . P 1 5
H1162 H 0.7145 0.3325 0.2750 0.0874 0.496(10) Uiso R . P 1 5
H1171 H 0.7088 0.4985 0.3025 0.0714 0.496(10) Uiso R . P 1 5
H1172 H 0.7589 0.4601 0.2700 0.0714 0.496(10) Uiso R . P 1 5
H1173 H 0.6844 0.4476 0.2634 0.0714 0.496(10) Uiso R . P 1 5
H1191 H 0.6853 0.7493 0.3880 0.1073 1.0000 Uiso R . . . .
H1192 H 0.7236 0.7262 0.3409 0.1073 1.0000 Uiso R . . . .
H1201 H 0.6615 0.8560 0.3766 0.1460 1.0000 Uiso R . . . .
H1202 H 0.6329 0.8802 0.3259 0.1460 1.0000 Uiso R . . . .
H1211 H 0.7274 0.9222 0.3378 0.1928 1.0000 Uiso R . . . .
H1212 H 0.7340 0.8688 0.2966 0.1928 1.0000 Uiso R . . . .
H1231 H 0.9112 0.8350 0.3953 0.1924 1.0000 Uiso R . . . .
H1232 H 0.8481 0.8244 0.4267 0.1924 1.0000 Uiso R . . . .
H6141 H 0.6592 0.2111 0.3249 0.0663 0.504(10) Uiso R . P 1 6
H6142 H 0.6644 0.2652 0.2841 0.0663 0.504(10) Uiso R . P 1 6
H6161 H 0.8040 0.3398 0.2792 0.0879 0.504(10) Uiso R . P 1 6
H6162 H 0.7287 0.3300 0.2782 0.0879 0.504(10) Uiso R . P 1 6
H6171 H 0.7324 0.4961 0.3094 0.0888 0.504(10) Uiso R . P 1 6
H6172 H 0.7674 0.4609 0.2652 0.0888 0.504(10) Uiso R . P 1 6
H6173 H 0.6975 0.4395 0.2812 0.0888 0.504(10) Uiso R . P 1 6
H1221 H 0.8359 0.9054 0.3682 0.1770 1.0000 Uiso R . . . .
H1222 H 0.8498 0.8537 0.3268 0.1770 1.0000 Uiso R . . . .
H1241 H 0.9085 0.6766 0.4043 0.1764 1.0000 Uiso R . . . .
H1242 H 0.9512 0.7388 0.4108 0.1764 1.0000 Uiso R . . . .
H1243 H 0.8917 0.7271 0.4459 0.1764 1.0000 Uiso R . . . .
H881 H 0.6080 1.1760 0.5749 0.0854 1.0000 Uiso R . . . .
H882 H 0.5332 1.1723 0.5851 0.0854 1.0000 Uiso R . . . .
H883 H 0.5774 1.1120 0.5959 0.0854 1.0000 Uiso R . . . .
H1261 H -0.0623 0.9718 0.4793 0.1622 1.0000 Uiso R . . . .
H1262 H -0.0053 0.9779 0.4410 0.1622 1.0000 Uiso R . . . .
H1263 H -0.0683 0.9398 0.4266 0.1622 1.0000 Uiso R . . . .
H5771 H 0.1380 0.0847 0.6311 0.1380 0.419(8) Uiso R . P 1 2
H5772 H 0.1297 0.0648 0.5752 0.1380 0.419(8) Uiso R . P 1 2
H5773 H 0.0695 0.0652 0.6108 0.1380 0.419(8) Uiso R . P 1 2
H771 H 0.0156 0.1399 0.6389 0.1386 0.581(8) Uiso R . P 1 1
H772 H 0.0591 0.0911 0.6092 0.1386 0.581(8) Uiso R . P 1 1
H773 H -0.0069 0.1146 0.5866 0.1386 0.581(8) Uiso R . P 1 1
H5761 H 0.0516 0.1610 0.5342 0.1371 0.419(8) Uiso R . P 1 2
H5762 H 0.1219 0.1421 0.5177 0.1371 0.419(8) Uiso R . P 1 2
H761 H 0.0970 0.1537 0.5343 0.1387 0.581(8) Uiso R . P 1 1
H762 H 0.0297 0.1722 0.5113 0.1387 0.581(8) Uiso R . P 1 1
H5751 H 0.1263 0.2480 0.5618 0.1387 0.419(8) Uiso R . P 1 2
H5752 H 0.0778 0.2498 0.5169 0.1387 0.419(8) Uiso R . P 1 2
H751 H 0.1230 0.2556 0.5466 0.1386 0.581(8) Uiso R . P 1 1
H752 H 0.0629 0.2650 0.5117 0.1386 0.581(8) Uiso R . P 1 1
H5741 H 0.1687 0.3209 0.4785 0.1668 0.419(8) Uiso R . P 1 2
H5742 H 0.1174 0.2760 0.4527 0.1668 0.419(8) Uiso R . P 1 2
H741 H 0.1545 0.3145 0.4750 0.1670 0.581(8) Uiso R . P 1 1
H742 H 0.1122 0.2845 0.4323 0.1670 0.581(8) Uiso R . P 1 1
H731 H 0.2076 0.2993 0.3961 0.1672 1.0000 Uiso R . . . .
H732 H 0.2040 0.2258 0.4107 0.1672 1.0000 Uiso R . . . .
H6151 H 0.7879 0.2998 0.3570 0.1280 0.504(10) Uiso R . P 1 6
H6152 H 0.7750 0.2465 0.3167 0.1280 0.504(10) Uiso R . P 1 6
H1151 H 0.7834 0.3088 0.3665 0.1280 0.496(10) Uiso R . P 1 5
H1152 H 0.7687 0.2565 0.3257 0.1280 0.496(10) Uiso R . P 1 5
H1121 H 0.5134 0.3610 0.3509 0.0644 0.496(10) Uiso R . P 1 5
H1122 H 0.5092 0.3634 0.2927 0.0644 0.496(10) Uiso R . P 1 5
H6121 H 0.4905 0.3607 0.3641 0.0662 0.504(10) Uiso R . P 1 6
H6122 H 0.5005 0.3473 0.3072 0.0662 0.504(10) Uiso R . P 1 6
H1131 H 0.6033 0.2893 0.2749 0.0652 0.496(10) Uiso R . P 1 5
H1132 H 0.5607 0.2699 0.3208 0.0652 0.496(10) Uiso R . P 1 5
H6131 H 0.5674 0.2408 0.3477 0.0646 0.504(10) Uiso R . P 1 6
H6132 H 0.5671 0.2822 0.2987 0.0646 0.504(10) Uiso R . P 1 6
H841 H 0.5318 0.2852 0.4374 0.1016 0.485(8) Uiso R . P 1 7
H842 H 0.5489 0.3331 0.4807 0.1016 0.485(8) Uiso R . P 1 7
H843 H 0.5588 0.2584 0.4879 0.1016 0.485(8) Uiso R . P 1 7
H5841 H 0.5647 0.2943 0.4505 0.0829 0.515(8) Uiso R . P 1 8
H5842 H 0.5900 0.3080 0.5045 0.0829 0.515(8) Uiso R . P 1 8
H5843 H 0.6112 0.2448 0.4765 0.0829 0.515(8) Uiso R . P 1 8
H831 H 0.6515 0.3519 0.5023 0.1094 0.485(8) Uiso R . P 1 7
H832 H 0.6589 0.2771 0.5108 0.1094 0.485(8) Uiso R . P 1 7
H5831 H 0.7033 0.3438 0.5113 0.1095 0.515(8) Uiso R . P 1 8
H5832 H 0.7056 0.2697 0.4986 0.1095 0.515(8) Uiso R . P 1 8
H821 H 0.7502 0.3088 0.4951 0.1021 0.485(8) Uiso R . P 1 7
H822 H 0.7244 0.2771 0.4459 0.1021 0.485(8) Uiso R . P 1 7
H5821 H 0.7945 0.3216 0.4821 0.1023 0.515(8) Uiso R . P 1 8
H5822 H 0.7621 0.2852 0.4374 0.1023 0.515(8) Uiso R . P 1 8
H811 H 0.7927 0.4280 0.4817 0.1812 0.485(8) Uiso R . P 1 7
H812 H 0.7194 0.4203 0.4957 0.1812 0.485(8) Uiso R . P 1 7
H5811 H 0.8165 0.4477 0.4563 0.1811 0.515(8) Uiso R . P 1 8
H5812 H 0.7640 0.4218 0.4935 0.1811 0.515(8) Uiso R . P 1 8
H791 H 0.6394 0.5201 0.4820 0.0774 1.0000 Uiso R . . . .
H792 H 0.6225 0.5638 0.4361 0.0774 1.0000 Uiso R . . . .
H801 H 0.7318 0.5233 0.4703 0.1026 1.0000 Uiso R . . . .
H802 H 0.7709 0.5013 0.4232 0.1026 1.0000 Uiso R . . . .
H1 H 0.3570 0.7879 0.1937 0.1700 0.5000 Uiso D . . . .
H2 H 0.3757 0.7458 0.1590 0.1700 0.5000 Uiso D . . . .
H1051 H -0.0542 0.7476 0.2968 0.0838 1.0000 Uiso R . . . .
H1042 H 0.1084 0.9758 0.3801 0.0950 1.0000 Uiso R . . . .
H231 H 0.5261 0.5663 0.4582 0.0671 1.0000 Uiso R . . . .
H1014 H 0.2995 0.3686 0.4519 0.0813 1.0000 Uiso R . . . .
H242 H 0.4543 0.4527 0.3165 0.0723 1.0000 Uiso R . . . .
H1082 H 0.5718 0.7290 0.3320 0.1241 1.0000 Uiso R . . . .
H1064 H -0.0066 0.4056 0.3059 0.0648 1.0000 Uiso R . . . .
H1031 H 0.4212 1.0187 0.4725 0.0682 1.0000 Uiso R . . . .

loop_
_atom_site_aniso_label
_atom_site_aniso_U_11
_atom_site_aniso_U_22
_atom_site_aniso_U_33
_atom_site_aniso_U_23
_atom_site_aniso_U_13
_atom_site_aniso_U_12
Na1 0.0518(12) 0.0646(14) 0.0598(14) 0.0011(11) -0.0008(10) 0.0098(10)
Cl1 0.0495(7) 0.0456(7) 0.0387(6) -0.0035(5) -0.0059(5) 0.0013(5)
O1 0.176(7) 0.041(3) 0.095(4) -0.008(3) 0.007(4) 0.008(4)
O2 0.153(4) 0.087(2) 0.117(3) -0.014(2) -0.053(3) -0.018(2)
O3 0.077(6) 0.058(5) 0.108(7) 0.003(5) 0.008(5) -0.021(4)
O4 0.163(4) 0.101(3) 0.129(3) -0.007(3) -0.042(3) -0.016(3)
O5 0.098(4) 0.055(3) 0.090(4) -0.023(2) -0.040(3) 0.022(2)
O6 0.067(4) 0.099(3) 0.051(2) 0.007(2) -0.008(3) 0.018(3)
O7 0.067(4) 0.100(3) 0.051(2) 0.007(2) -0.007(3) 0.018(3)
O8 0.068(4) 0.101(3) 0.052(2) 0.008(2) -0.007(3) 0.018(3)
O9 0.053(2) 0.046(2) 0.078(3) 0.001(2) -0.008(2) -0.0062(18)
O10 0.084(3) 0.041(2) 0.048(2) 0.0053(17) -0.005(2) 0.0014(19)
O11 0.105(3) 0.041(2) 0.055(2) 0.0103(18) -0.016(2) -0.027(2)
O12 0.098(4) 0.067(3) 0.220(8) 0.005(4) -0.060(4) 0.018(3)
O13 0.196(9) 0.146(7) 0.133(7) 0.036(6) -0.074(6) -0.060(6)
O14 0.046(2) 0.053(2) 0.093(3) 0.002(2) -0.007(2) -0.0029(18)
O15 0.042(2) 0.109(4) 0.075(3) -0.012(3) -0.007(2) -0.008(2)
O16 0.092(4) 0.109(4) 0.097(4) -0.024(3) 0.007(3) -0.055(3)
O18 0.044(6) 0.088(8) 0.095(11) 0.001(8) -0.027(6) 0.009(5)
O19 0.035(3) 0.036(4) 0.046(5) 0.016(3) 0.010(3) 0.004(3)
O20 0.081(12) 0.117(14) 0.054(9) -0.014(8) -0.006(6) 0.001(10)
O21 0.085(5) 0.201(8) 0.038(3) 0.040(5) -0.002(3) -0.082(5)
O22 0.043(2) 0.200(5) 0.069(3) 0.035(3) -0.0100(18) -0.037(3)
O23 0.084(3) 0.201(7) 0.071(3) -0.009(3) -0.002(3) -0.053(4)
O24 0.117(5) 0.172(6) 0.208(8) 0.013(6) -0.020(5) -0.024(4)
O25 0.198(10) 0.161(9) 0.204(11) -0.069(8) -0.047(9) 0.001(7)
O503 0.156(4) 0.092(2) 0.121(3) -0.012(2) -0.049(3) -0.017(3)
O504 0.159(4) 0.096(2) 0.124(3) -0.010(2) -0.046(3) -0.016(3)
O506 0.054(6) 0.075(7) 0.071(9) -0.031(6) -0.009(5) 0.014(5)
O507 0.066(4) 0.100(3) 0.050(2) 0.005(2) -0.006(3) 0.018(3)
O508 0.068(4) 0.102(3) 0.052(2) 0.009(2) -0.008(3) 0.018(3)
O518 0.044(6) 0.093(8) 0.070(9) -0.022(8) -0.014(5) 0.044(5)
O519 0.053(5) 0.088(7) 0.065(7) -0.008(6) -0.005(5) 0.011(5)
O520 0.050(9) 0.129(14) 0.065(9) -0.054(8) -0.019(6) 0.064(9)
O521 0.085(5) 0.201(8) 0.038(3) 0.040(5) -0.002(3) -0.081(5)
N1 0.069(3) 0.074(4) 0.044(3) -0.007(2) 0.009(2) -0.018(3)
N2 0.064(3) 0.074(4) 0.040(3) -0.002(2) 0.005(2) -0.019(3)
N3 0.078(4) 0.058(3) 0.044(3) 0.011(2) -0.009(2) -0.022(3)
N4 0.095(5) 0.062(3) 0.070(4) 0.019(3) -0.022(3) -0.035(3)
N5 0.084(4) 0.054(3) 0.077(4) 0.017(3) -0.023(3) -0.024(3)
N6 0.060(3) 0.042(2) 0.039(2) 0.0003(18) -0.014(2) 0.0001(19)
N7 0.060(3) 0.043(2) 0.043(2) 0.0059(19) -0.010(2) -0.007(2)
N8 0.054(3) 0.039(2) 0.034(2) 0.0031(17) -0.0076(18) -0.0041(18)
N9 0.061(3) 0.034(2) 0.043(2) 0.0022(18) 0.001(2) -0.0023(19)
N10 0.052(3) 0.045(3) 0.073(3) -0.005(2) 0.002(2) 0.006(2)
N11 0.061(3) 0.046(3) 0.079(4) -0.004(2) 0.004(3) 0.005(2)
N12 0.045(2) 0.057(3) 0.070(3) -0.007(2) -0.007(2) 0.011(2)
N13 0.040(2) 0.065(3) 0.059(3) -0.008(2) -0.008(2) 0.004(2)
N14 0.034(2) 0.059(3) 0.040(2) 0.004(2) -0.0093(18) -0.0035(18)
N15 0.041(2) 0.050(2) 0.031(2) -0.0071(18) -0.0088(17) 0.0012(18)
N16 0.046(2) 0.054(3) 0.043(2) -0.011(2) -0.0076(19) 0.008(2)
N17 0.043(2) 0.067(3) 0.046(3) -0.016(2) -0.007(2) 0.005(2)
N18 0.065(3) 0.090(4) 0.073(4) -0.031(3) 0.018(3) -0.023(3)
N19 0.072(4) 0.104(5) 0.061(4) -0.027(3) 0.026(3) -0.041(4)
N20 0.063(3) 0.086(4) 0.035(2) -0.006(2) 0.012(2) -0.027(3)
N21 0.076(4) 0.068(3) 0.039(2) 0.006(2) -0.002(2) -0.019(3)
N22 0.078(4) 0.072(3) 0.041(3) 0.004(2) 0.001(2) -0.019(3)
N23 0.081(4) 0.040(2) 0.046(3) -0.006(2) -0.027(2) 0.007(2)
N24 0.034(2) 0.105(4) 0.042(3) -0.022(3) -0.008(2) 0.015(2)
N101 0.108(4) 0.039(3) 0.052(3) 0.004(2) -0.035(3) -0.008(3)
N103 0.070(3) 0.040(2) 0.058(3) 0.002(2) 0.000(2) -0.010(2)
N104 0.060(3) 0.055(3) 0.123(5) -0.001(3) -0.010(3) 0.011(2)
N105 0.049(3) 0.072(3) 0.088(4) 0.018(3) -0.002(3) 0.008(2)
N106 0.040(2) 0.053(3) 0.067(3) 0.006(2) -0.008(2) -0.0055(19)
N108 0.041(2) 0.199(5) 0.066(3) 0.033(3) -0.0089(18) -0.038(3)
N109 0.126(8) 0.148(9) 0.129(8) 0.005(7) -0.024(6) 0.011(6)
C1 0.079(4) 0.078(4) 0.035(3) -0.006(3) 0.013(3) -0.010(3)
C2 0.088(5) 0.085(5) 0.050(4) 0.003(3) 0.009(3) -0.017(4)
C3 0.101(6) 0.072(4) 0.061(4) -0.007(3) 0.020(4) -0.017(4)
C4 0.088(5) 0.099(6) 0.048(4) -0.005(4) 0.018(3) -0.018(4)
C5 0.071(4) 0.089(5) 0.049(4) -0.005(3) 0.004(3) -0.022(4)
C6 0.078(4) 0.072(4) 0.039(3) -0.004(3) -0.001(3) -0.004(3)
C7 0.064(4) 0.093(5) 0.031(3) -0.005(3) 0.000(3) -0.025(3)
C8 0.080(4) 0.074(4) 0.027(3) 0.008(3) -0.005(3) -0.024(3)
C9 0.076(5) 0.090(5) 0.057(4) 0.009(3) 0.002(3) -0.033(4)
C10 0.081(5) 0.111(7) 0.066(4) -0.011(4) 0.009(4) -0.047(5)
C11 0.070(5) 0.124(7) 0.063(4) -0.005(4) -0.002(4) -0.028(5)
C12 0.082(5) 0.102(6) 0.049(4) -0.012(4) 0.007(3) -0.018(4)
C13 0.079(4) 0.046(3) 0.031(3) 0.003(2) -0.010(3) -0.019(3)
C14 0.088(4) 0.043(3) 0.041(3) 0.010(2) -0.024(3) -0.019(3)
C15 0.093(4) 0.037(3) 0.035(3) 0.002(2) -0.022(3) -0.011(3)
C16 0.101(5) 0.033(3) 0.041(3) 0.006(2) -0.032(3) 0.000(3)
C17 0.090(5) 0.035(3) 0.043(3) -0.001(2) -0.027(3) 0.011(3)
C18 0.069(4) 0.040(3) 0.036(3) 0.004(2) -0.015(3) 0.005(2)
C19 0.070(4) 0.034(2) 0.034(3) 0.003(2) -0.022(2) 0.003(2)
C20 0.073(4) 0.041(3) 0.032(3) 0.005(2) -0.013(2) 0.001(2)
C21 0.061(3) 0.037(3) 0.030(2) 0.004(2) -0.012(2) -0.004(2)
C22 0.058(3) 0.034(2) 0.038(3) 0.003(2) -0.016(2) -0.010(2)
C23 0.060(3) 0.040(3) 0.034(3) 0.002(2) -0.005(2) -0.003(2)
C24 0.057(3) 0.047(3) 0.028(2) 0.003(2) 0.000(2) -0.005(2)
C25 0.053(3) 0.036(2) 0.038(3) -0.002(2) 0.007(2) -0.001(2)
C26 0.066(3) 0.043(3) 0.033(3) 0.003(2) 0.003(2) 0.000(2)
C27 0.061(3) 0.042(3) 0.037(3) 0.004(2) 0.000(2) -0.008(2)
C28 0.060(3) 0.038(3) 0.036(3) 0.000(2) -0.004(2) -0.002(2)
C29 0.056(3) 0.044(3) 0.046(3) 0.003(2) 0.007(2) 0.001(2)
C30 0.047(3) 0.041(3) 0.062(3) -0.001(2) 0.010(3) 0.002(2)
C31 0.060(3) 0.048(3) 0.062(4) 0.000(3) 0.013(3) 0.006(3)
C32 0.048(3) 0.049(3) 0.085(5) 0.003(3) -0.001(3) 0.007(3)
C33 0.050(3) 0.067(4) 0.085(5) 0.008(4) 0.003(3) 0.006(3)
C34 0.037(3) 0.063(4) 0.070(4) 0.004(3) 0.006(3) 0.008(2)
C35 0.052(3) 0.053(3) 0.060(4) 0.004(3) 0.017(3) 0.008(3)
C36 0.054(3) 0.048(3) 0.052(3) -0.002(2) 0.003(3) 0.004(2)
C37 0.045(3) 0.055(3) 0.047(3) 0.002(2) -0.001(2) 0.006(2)
C38 0.043(3) 0.058(3) 0.043(3) -0.002(2) -0.002(2) -0.001(2)
C39 0.049(3) 0.049(3) 0.026(2) -0.005(2) -0.004(2) 0.004(2)
C40 0.041(3) 0.052(3) 0.031(2) -0.006(2) -0.008(2) -0.002(2)
C41 0.044(3) 0.053(3) 0.030(2) -0.009(2) -0.006(2) 0.002(2)
C42 0.044(3) 0.044(3) 0.038(3) -0.003(2) -0.007(2) 0.003(2)
C43 0.045(3) 0.052(3) 0.035(3) -0.002(2) -0.003(2) -0.003(2)
C44 0.042(3) 0.063(3) 0.036(3) -0.003(2) -0.006(2) -0.003(2)
C45 0.038(3) 0.057(3) 0.034(3) -0.009(2) -0.006(2) 0.002(2)
C46 0.039(3) 0.064(3) 0.036(3) -0.011(2) -0.007(2) 0.010(2)
C47 0.035(3) 0.094(5) 0.032(3) -0.014(3) -0.001(2) -0.001(3)
C48 0.034(3) 0.096(5) 0.031(3) -0.015(3) -0.004(2) 0.008(3)
C49 0.037(3) 0.136(7) 0.026(3) -0.004(3) 0.000(2) -0.002(3)
C50 0.040(3) 0.102(5) 0.038(3) -0.009(3) 0.004(2) -0.015(3)
C51 0.036(3) 0.095(5) 0.031(3) -0.014(3) 0.008(2) -0.014(3)
C52 0.039(3) 0.079(4) 0.034(3) -0.014(3) 0.002(2) -0.006(3)
C53 0.045(3) 0.089(5) 0.035(3) -0.019(3) 0.010(2) -0.021(3)
C54 0.057(3) 0.080(4) 0.035(3) -0.005(3) 0.000(3) -0.020(3)
C55 0.078(4) 0.070(4) 0.027(3) -0.001(2) 0.011(3) -0.022(3)
C56 0.084(5) 0.070(4) 0.037(3) 0.006(3) 0.005(3) -0.020(3)
C57 0.108(6) 0.084(5) 0.039(3) 0.013(3) -0.003(3) -0.022(4)
C58 0.106(6) 0.075(5) 0.053(4) 0.005(3) 0.002(4) -0.025(4)
C59 0.115(6) 0.064(4) 0.051(4) 0.002(3) 0.006(4) -0.020(4)
C60 0.090(5) 0.085(5) 0.033(3) 0.000(3) 0.008(3) -0.032(4)
C61 0.071(4) 0.073(4) 0.038(3) 0.015(3) -0.002(3) -0.019(3)
C62 0.079(4) 0.081(5) 0.042(3) 0.006(3) -0.016(3) -0.020(4)
C63 0.106(6) 0.085(5) 0.044(4) 0.011(3) -0.015(4) -0.021(4)
C64 0.094(6) 0.094(6) 0.049(4) 0.009(4) -0.011(4) -0.036(5)
C65 0.085(5) 0.108(6) 0.066(5) 0.004(4) -0.004(4) -0.040(5)
C66 0.065(4) 0.105(6) 0.047(3) 0.003(3) -0.010(3) -0.017(4)
C71 0.156(8) 0.032(3) 0.056(4) -0.009(3) -0.033(5) 0.004(4)
C72 0.154(4) 0.085(2) 0.115(3) -0.014(2) -0.053(3) -0.018(3)
C73 0.153(4) 0.089(2) 0.117(3) -0.013(2) -0.053(3) -0.017(3)
C74 0.153(4) 0.089(2) 0.117(3) -0.013(2) -0.052(3) -0.018(3)
C75 0.162(4) 0.100(3) 0.129(4) -0.007(3) -0.042(3) -0.016(3)
C76 0.162(4) 0.100(3) 0.129(3) -0.008(3) -0.042(3) -0.016(3)
C77 0.162(4) 0.100(3) 0.129(3) -0.008(3) -0.042(3) -0.016(3)
C78 0.089(5) 0.055(4) 0.049(3) -0.009(3) -0.029(3) 0.016(3)
C79 0.072(4) 0.081(4) 0.067(4) -0.006(3) -0.027(3) 0.011(3)
C80 0.074(4) 0.114(5) 0.095(5) 0.022(4) -0.017(4) -0.004(4)
C81 0.142(10) 0.085(4) 0.089(6) -0.020(4) -0.029(7) 0.037(6)
C82 0.142(10) 0.084(4) 0.088(6) -0.020(4) -0.030(7) 0.037(6)
C83 0.142(10) 0.084(4) 0.088(6) -0.020(4) -0.030(7) 0.037(6)
C84 0.108(15) 0.082(11) 0.062(11) 0.007(8) 0.014(11) -0.012(12)
C85 0.068(4) 0.036(3) 0.048(3) 0.002(2) -0.011(3) -0.012(3)
C86 0.069(4) 0.036(3) 0.058(3) 0.001(2) -0.003(3) -0.013(2)
C87 0.093(5) 0.028(3) 0.061(4) 0.007(3) -0.017(4) 0.004(3)
C88 0.127(6) 0.062(4) 0.054(4) 0.013(3) -0.030(4) -0.019(4)
C89 0.083(4) 0.042(3) 0.055(3) 0.012(3) -0.009(3) -0.014(3)
C90 0.086(5) 0.068(4) 0.057(4) 0.007(3) -0.008(3) -0.013(3)
C91 0.141(8) 0.089(6) 0.059(5) 0.011(4) -0.028(5) 0.003(5)
C92 0.110(7) 0.172(11) 0.085(6) 0.028(7) 0.022(5) -0.006(7)
C93 0.097(4) 0.067(3) 0.219(8) 0.005(4) -0.059(4) 0.018(3)
C94 0.102(6) 0.063(5) 0.130(8) 0.007(5) -0.009(6) 0.016(4)
C95 0.115(8) 0.075(6) 0.182(13) -0.013(6) 0.003(8) 0.025(5)
C96 0.112(7) 0.047(4) 0.126(8) 0.006(4) -0.020(6) -0.007(4)
C97 0.100(6) 0.070(5) 0.190(12) 0.023(6) -0.006(7) 0.022(5)
C98 0.128(8) 0.085(6) 0.087(6) 0.021(5) -0.011(5) -0.031(5)
C99 0.079(5) 0.102(6) 0.107(7) 0.024(5) -0.027(5) -0.005(5)
C100 0.090(5) 0.132(6) 0.172(8) 0.009(6) -0.062(5) -0.014(5)
C101 0.093(4) 0.131(6) 0.172(7) 0.008(5) -0.057(5) 0.006(4)
C102 0.095(5) 0.142(6) 0.177(8) -0.002(6) -0.057(5) 0.013(5)
C103 0.041(3) 0.052(3) 0.056(3) 0.000(3) -0.005(2) -0.001(2)
C104 0.054(3) 0.072(4) 0.100(5) -0.003(3) -0.006(3) -0.012(3)
C105 0.034(3) 0.091(5) 0.090(5) -0.016(5) 0.003(3) -0.015(3)
C106 0.077(4) 0.101(4) 0.120(5) -0.015(4) -0.006(4) -0.025(3)
C107 0.069(4) 0.087(4) 0.083(4) 0.011(4) 0.011(3) -0.012(3)
C108 0.079(5) 0.091(6) 0.094(6) 0.008(5) -0.002(4) -0.022(4)
C109 0.097(5) 0.117(5) 0.095(5) 0.006(4) 0.016(4) -0.022(4)
C110 0.126(8) 0.150(10) 0.112(8) 0.049(7) -0.046(7) -0.019(7)
C111 0.053(3) 0.096(4) 0.044(5) -0.020(3) -0.011(3) 0.018(3)
C112 0.053(3) 0.095(4) 0.044(5) -0.020(3) -0.011(3) 0.017(3)
C113 0.054(3) 0.095(4) 0.046(5) -0.019(4) -0.011(3) 0.017(3)
C114 0.074(4) 0.051(4) 0.057(7) 0.014(4) 0.014(4) 0.011(3)
C115 0.096(7) 0.110(9) 0.123(12) -0.011(9) -0.002(7) 0.005(6)
C116 0.042(13) 0.116(7) 0.051(4) -0.018(4) 0.021(6) 0.033(6)
C117 0.085(5) 0.201(8) 0.038(3) 0.040(5) -0.002(3) -0.082(5)
C118 0.048(4) 0.201(11) 0.050(4) 0.026(5) -0.008(3) -0.031(5)
C119 0.067(4) 0.203(7) 0.049(4) -0.021(4) -0.003(3) -0.062(4)
C120 0.123(9) 0.170(11) 0.116(9) -0.061(8) -0.002(7) -0.035(8)
C121 0.117(5) 0.172(6) 0.207(8) 0.013(6) -0.020(5) -0.024(4)
C122 0.123(10) 0.163(12) 0.190(15) 0.002(11) -0.030(10) -0.022(9)
C123 0.116(5) 0.172(6) 0.206(8) 0.013(6) -0.020(5) -0.024(4)
C124 0.142(11) 0.234(16) 0.094(8) -0.016(9) -0.026(7) 0.049(11)
C125 0.097(7) 0.162(11) 0.103(8) 0.029(8) 0.012(6) 0.016(7)
C126 0.232(17) 0.150(11) 0.116(10) 0.040(9) 0.035(10) 0.069(11)
C574 0.153(4) 0.089(3) 0.117(4) -0.013(3) -0.052(3) -0.019(3)
C575 0.162(4) 0.100(3) 0.129(4) -0.007(3) -0.042(3) -0.016(3)
C576 0.161(4) 0.098(2) 0.127(3) -0.009(2) -0.044(3) -0.016(3)
C577 0.161(4) 0.099(3) 0.128(3) -0.008(3) -0.043(3) -0.016(3)
C581 0.143(10) 0.085(4) 0.089(6) -0.020(4) -0.029(7) 0.037(6)
C582 0.142(10) 0.084(4) 0.088(6) -0.019(4) -0.030(7) 0.037(6)
C583 0.142(10) 0.084(4) 0.088(6) -0.020(4) -0.030(7) 0.037(6)
C584 0.111(15) 0.109(13) 0.045(8) 0.021(8) 0.006(11) -0.023(13)
C611 0.054(3) 0.096(4) 0.044(5) -0.020(4) -0.011(3) 0.018(3)
C612 0.053(3) 0.095(4) 0.045(5) -0.020(3) -0.011(3) 0.017(3)
C613 0.054(3) 0.095(4) 0.046(5) -0.019(4) -0.010(3) 0.017(3)
C614 0.074(4) 0.051(4) 0.057(7) 0.014(4) 0.014(4) 0.011(3)
C615 0.096(7) 0.109(9) 0.123(12) -0.011(9) -0.002(7) 0.005(6)
C616 0.042(13) 0.116(7) 0.051(4) -0.018(4) 0.021(6) 0.033(6)
C617 0.067(9) 0.074(9) 0.073(11) -0.037(9) 0.016(8) -0.041(7)

loop_
_atom_type_symbol
_atom_type_scat_dispersion_real
_atom_type_scat_dispersion_imag
_atom_type_scat_Cromer_Mann_a1
_atom_type_scat_Cromer_Mann_b1
_atom_type_scat_Cromer_Mann_a2
_atom_type_scat_Cromer_Mann_b2
_atom_type_scat_Cromer_Mann_a3
_atom_type_scat_Cromer_Mann_b3
_atom_type_scat_Cromer_Mann_a4
_atom_type_scat_Cromer_Mann_b4
_atom_type_scat_Cromer_Mann_c
_atom_type_scat_source
C 0.0033 0.0016 2.3100 20.8439 1.0200 10.2075 1.5886 0.5687 0.8650 51.6512 0.2156 'International Tables Vol C 4.2.6.8 and 6.1.1.4'
H 0.0000 0.0000 0.4930 10.5109 0.3229 26.1257 0.1402 3.1424 0.0408 57.7998 0.0030 'International Tables Vol C 4.2.6.8 and 6.1.1.4'
N 0.0061 0.0033 12.2126 0.0057 3.1322 9.8933 2.0125 28.9975 1.1663 0.5826 -11.5290 'International Tables Vol C 4.2.6.8 and 6.1.1.4'
O 0.0106 0.0060 3.0485 13.2771 2.2868 5.7011 1.5463 0.3239 0.8670 32.9089 0.2508 'International Tables Vol C 4.2.6.8 and 6.1.1.4'
Na 0.0362 0.0249 4.7626 3.2850 3.1736 8.8422 1.2674 0.3136 1.1128 129.4240 0.6760 'International Tables Vol C 4.2.6.8 and 6.1.1.4'
Cl 0.1484 0.1585 11.4604 0.0104 7.1964 1.1662 6.2556 18.5194 1.6455 47.7784 -9.5574 'International Tables Vol C 4.2.6.8 and 6.1.1.4'

loop_
_geom_angle_atom_site_label_1
_geom_angle_atom_site_label_2
_geom_angle_atom_site_label_3
_geom_angle
_geom_angle_publ_flag
O5 Na1 O6 69.4(2) yes
O5 Na1 O506 58.9(2) yes
O5 Na1 O18 73.2(4) yes
O5 Na1 O19 93.31(19) yes
O18 Na1 O19 60.7(3) yes
O5 Na1 O20 137.4(4) yes
O18 Na1 O20 120.5(6) yes
O19 Na1 O20 67.1(3) yes
O5 Na1 O21 145.8(4) yes
O18 Na1 O21 78.6(5) yes
O19 Na1 O21 89.3(4) yes
O20 Na1 O21 74.2(6) yes
O5 Na1 O518 70.5(4) yes
O5 Na1 O519 80.0(2) yes
O518 Na1 O519 70.8(3) yes
O5 Na1 O520 140.9(4) yes
O518 Na1 O520 113.2(6) yes
O519 Na1 O520 66.3(3) yes
O5 Na1 O521 150.2(4) yes
O518 Na1 O521 85.3(6) yes
O519 Na1 O521 108.9(5) yes
O520 Na1 O521 64.5(5) yes
O5 Na1 O7 108.9(3) yes
O5 Na1 O8 71.4(3) yes
O7 Na1 O8 75.7(3) yes
O5 Na1 O507 117.5(2) yes
O5 Na1 O508 81.2(3) yes
O507 Na1 O508 71.9(3) yes
C72 O2 C73 122.8(8) yes
C74 O3 C75 106.39(10) yes
C76 O4 C77 121.82(10) yes
Na1 O5 C78 113.7(5) yes
Na1 O6 C79 116.5(5) yes
Na1 O6 C80 112.2(5) yes
C79 O6 C80 110.08(10) yes
Na1 O7 C81 115.2(7) yes
Na1 O7 C82 103.2(6) yes
C81 O7 C82 111.10(10) yes
Na1 O8 C83 98.2(7) yes
Na1 O8 C84 125.0(10) yes
C83 O8 C84 110.28(10) yes
C87 O11 C88 115.8(6) yes
C105 O16 C106 114.8(8) yes
H1 O17 H2 109.3 no
Na1 O18 C111 100.1(7) yes
Na1 O19 C112 107.2(5) yes
Na1 O19 C113 117.0(5) yes
C112 O19 C113 123.82(10) yes
Na1 O20 C114 116.9(4) yes
Na1 O20 C115 106.2(9) yes
C114 O20 C115 116.49(10) yes
Na1 O21 C116 91.5(9) yes
Na1 O21 C117 104.5(13) yes
C116 O21 C117 108.93(10) yes
C119 O23 C120 119.4(8) yes
C121 O24 C122 116.9(11) yes
C123 O25 C124 111.7(13) yes
C574 O503 C575 106.45(10) yes
C576 O504 C577 121.80(10) yes
Na1 O506 C79 112.7(6) yes
Na1 O506 C80 102.4(5) yes
C79 O506 C80 110.07(10) yes
Na1 O507 C581 113.2(6) yes
Na1 O507 C582 99.6(5) yes
C581 O507 C582 111.19(10) yes
Na1 O508 C583 113.0(6) yes
Na1 O508 C584 124.9(8) yes
C583 O508 C584 110.30(10) yes
Na1 O518 C611 111.7(6) yes
Na1 O519 C612 109.1(3) yes
Na1 O519 C613 120.6(4) yes
C612 O519 C613 123.82(10) yes
Na1 O520 C614 114.4(5) yes
Na1 O520 C615 119.5(7) yes
C614 O520 C615 116.48(10) yes
Na1 O521 C616 116.5(9) yes
Na1 O521 C617 121.6(12) yes
C616 O521 C617 108.92(10) yes
N2 N1 C1 113.4(5) yes
N1 N2 C7 116.6(6) yes
N4 N3 C8 117.2(5) yes
N4 N3 C13 110.3(6) yes
C8 N3 C13 132.5(5) yes
N3 N4 N5 106.5(5) yes
N4 N5 C14 110.6(6) yes
N7 N6 C21 109.2(4) yes
N6 N7 N8 107.1(4) yes
N7 N8 C22 110.7(4) yes
N7 N8 C23 122.4(4) yes
C22 N8 C23 126.9(4) yes
N10 N9 C25 122.2(4) yes
N10 N9 C29 110.6(4) yes
C25 N9 C29 127.2(4) yes
N9 N10 N11 106.6(4) yes
N10 N11 C30 109.8(5) yes
N13 N12 C37 109.6(4) yes
N12 N13 N14 106.7(4) yes
N13 N14 C38 111.0(4) yes
N13 N14 C39 122.0(4) yes
C38 N14 C39 126.9(4) yes
N16 N15 C41 121.3(4) yes
N16 N15 C45 111.4(4) yes
C41 N15 C45 127.4(4) yes
N15 N16 N17 105.6(4) yes
N16 N17 C46 110.6(4) yes
N19 N18 C53 111.8(6) yes
N18 N19 N20 106.7(5) yes
N19 N20 C54 110.0(6) yes
N19 N20 C55 118.6(5) yes
C54 N20 C55 131.4(5) yes
N22 N21 C56 114.8(6) yes
N21 N22 C61 115.2(6) yes
C18 N23 C78 130.1(5) yes
C18 N23 H231 115.0 no
C78 N23 H231 114.9 no
C48 N24 C111 125.6(3) yes
C48 N24 H242 113.4 no
C111 N24 H242 118.1 no
C48 N24 C611 133.5(4) yes
C48 N24 H242 113.4 no
C611 N24 H242 113.1 no
C16 N101 C71 128.6(8) yes
C16 N101 H1014 115.6 no
C71 N101 H1014 115.8 no
C85 N103 C86 121.8(5) yes
C85 N103 H1031 119.0 no
C86 N103 H1031 119.2 no
C32 N104 C93 129.2(7) yes
C32 N104 H1042 115.2 no
C93 N104 H1042 115.5 no
C34 N105 C98 131.4(6) yes
C34 N105 H1051 114.3 no
C98 N105 H1051 114.3 no
C103 N106 C104 121.4(5) yes
C103 N106 H1064 119.2 no
C104 N106 H1064 119.4 no
C50 N108 C118 133.5(10) yes
C50 N108 H1082 113.3 no
C118 N108 H1082 113.2 no
N1 C1 C2 115.2(5) yes
N1 C1 C6 124.0(5) yes
C2 C1 C6 120.8(6) yes
C1 C2 C3 119.7(6) yes
C1 C2 H21 120.4 no
C3 C2 H21 119.9 no
C2 C3 C4 118.7(7) yes
C2 C3 H31 121.7 no
C4 C3 H31 119.6 no
C3 C4 C5 123.1(7) yes
C3 C4 H41 118.4 no
C5 C4 H41 118.5 no
C4 C5 C6 117.2(6) yes
C4 C5 H51 120.6 no
C6 C5 H51 122.1 no
C5 C6 C1 120.4(6) yes
C5 C6 H61 120.0 no
C1 C6 H61 119.7 no
N2 C7 C8 116.8(6) yes
N2 C7 C12 123.3(7) yes
C8 C7 C12 119.4(6) yes
N3 C8 C7 119.7(5) yes
N3 C8 C9 120.5(7) yes
C7 C8 C9 119.8(7) yes
C8 C9 C10 120.6(8) yes
C8 C9 H91 118.5 no
C10 C9 H91 120.8 no
C9 C10 C11 120.3(7) yes
C9 C10 H101 119.2 no
C11 C10 H101 120.5 no
C10 C11 C12 119.8(8) yes
C10 C11 H111 120.4 no
C12 C11 H111 119.7 no
C7 C12 C11 119.9(8) yes
C7 C12 H121 119.1 no
C11 C12 H121 121.0 no
N3 C13 C14 106.2(5) yes
N3 C13 H131 127.7 no
C14 C13 H131 126.1 no
N5 C14 C13 106.4(6) yes
N5 C14 C15 123.8(6) yes
C13 C14 C15 129.8(5) yes
C14 C15 C16 125.7(5) yes
C14 C15 C20 117.7(5) yes
C16 C15 C20 116.6(6) yes
N101 C16 C15 117.5(6) yes
N101 C16 C17 121.7(5) yes
C15 C16 C17 120.8(5) yes
C16 C17 C18 121.1(5) yes
C16 C17 H171 119.3 no
C18 C17 H171 119.6 no
C17 C18 N23 122.2(5) yes
C17 C18 C19 119.4(5) yes
N23 C18 C19 118.4(5) yes
C18 C19 C20 117.2(5) yes
C18 C19 C21 125.2(5) yes
C20 C19 C21 117.5(5) yes
C15 C20 C19 124.8(5) yes
C15 C20 H201 116.8 no
C19 C20 H201 118.4 no
C19 C21 N6 125.1(5) yes
C19 C21 C22 126.8(5) yes
N6 C21 C22 108.1(4) yes
N8 C22 C21 104.9(5) yes
N8 C22 H221 127.4 no
C21 C22 H221 127.7 no
N8 C23 C24 118.5(5) yes
N8 C23 C28 119.9(5) yes
C24 C23 C28 121.5(5) yes
C23 C24 C25 118.9(5) yes
C23 C24 H241 121.0 no
C25 C24 H241 120.2 no
N9 C25 C24 118.0(4) yes
N9 C25 C26 120.2(4) yes
C24 C25 C26 121.8(5) yes
C25 C26 C27 118.3(5) yes
C25 C26 H261 120.5 no
C27 C26 H261 121.2 no
C26 C27 C28 120.4(5) yes
C26 C27 C85 123.2(5) yes
C28 C27 C85 116.4(5) yes
C27 C28 C23 119.1(5) yes
C27 C28 H281 120.4 no
C23 C28 H281 120.6 no
N9 C29 C30 105.5(5) yes
N9 C29 H291 127.3 no
C30 C29 H291 127.1 no
N11 C30 C29 107.4(5) yes
N11 C30 C31 124.3(5) yes
C29 C30 C31 128.3(5) yes
C30 C31 C32 125.4(5) yes
C30 C31 C36 116.8(5) yes
C32 C31 C36 117.5(6) yes
N104 C32 C31 116.9(6) yes
N104 C32 C33 122.3(6) yes
C31 C32 C33 120.7(6) yes
C32 C33 C34 121.0(6) yes
C32 C33 H331 120.1 no
C34 C33 H331 118.9 no
C33 C34 N105 121.3(5) yes
C33 C34 C35 118.2(6) yes
N105 C34 C35 120.6(6) yes
C34 C35 C36 119.6(5) yes
C34 C35 C37 122.2(6) yes
C36 C35 C37 118.0(5) yes
C31 C36 C35 122.9(5) yes
C31 C36 H361 119.0 no
C35 C36 H361 118.2 no
C35 C37 N12 125.8(5) yes
C35 C37 C38 125.8(5) yes
N12 C37 C38 108.3(5) yes
C37 C38 N14 104.4(5) yes
C37 C38 H381 127.5 no
N14 C38 H381 128.1 no
N14 C39 C40 117.8(4) yes
N14 C39 C44 119.4(4) yes
C40 C39 C44 122.8(5) yes
C39 C40 C41 118.5(5) yes
C39 C40 H401 120.8 no
C41 C40 H401 120.8 no
N15 C41 C40 117.2(4) yes
N15 C41 C42 121.4(4) yes
C40 C41 C42 121.3(5) yes
C41 C42 C43 118.8(5) yes
C41 C42 H421 121.1 no
C43 C42 H421 120.1 no
C42 C43 C44 120.6(5) yes
C42 C43 C103 116.8(5) yes
C44 C43 C103 122.4(5) yes
C43 C44 C39 117.9(5) yes
C43 C44 H441 120.5 no
C39 C44 H441 121.6 no
N15 C45 C46 104.0(5) yes
N15 C45 H451 127.8 no
C46 C45 H451 128.2 no
C45 C46 N17 108.5(5) yes
C45 C46 C47 125.7(5) yes
N17 C46 C47 125.8(5) yes
C46 C47 C48 123.5(6) yes
C46 C47 C52 118.4(5) yes
C48 C47 C52 118.1(5) yes
C47 C48 N24 117.8(5) yes
C47 C48 C49 119.4(6) yes
N24 C48 C49 122.8(5) yes
C48 C49 C50 120.5(5) yes
C48 C49 H491 119.9 no
C50 C49 H491 119.6 no
C49 C50 N108 120.1(6) yes
C49 C50 C51 120.5(5) yes
N108 C50 C51 119.4(7) yes
C50 C51 C52 117.1(6) yes
C50 C51 C53 123.8(5) yes
C52 C51 C53 119.1(5) yes
C51 C52 C47 124.3(5) yes
C51 C52 H521 117.8 no
C47 C52 H521 117.9 no
C51 C53 N18 125.1(6) yes
C51 C53 C54 128.4(5) yes
N18 C53 C54 106.0(6) yes
C53 C54 N20 105.5(5) yes
C53 C54 H541 126.9 no
N20 C54 H541 127.7 no
N20 C55 C56 120.8(6) yes
N20 C55 C60 118.5(6) yes
C56 C55 C60 120.7(7) yes
N21 C56 C55 117.3(6) yes
N21 C56 C57 122.5(6) yes
C55 C56 C57 120.1(6) yes
C56 C57 C58 118.2(8) yes
C56 C57 H571 120.3 no
C58 C57 H571 121.5 no
C57 C58 C59 122.4(9) yes
C57 C58 H581 119.1 no
C59 C58 H581 118.4 no
C58 C59 C60 120.6(7) yes
C58 C59 H591 120.5 no
C60 C59 H591 118.9 no
C59 C60 C55 118.0(7) yes
C59 C60 H601 121.2 no
C55 C60 H601 120.8 no
N22 C61 C62 123.3(5) yes
N22 C61 C66 115.2(6) yes
C62 C61 C66 121.5(6) yes
C61 C62 C63 118.6(7) yes
C61 C62 H621 119.8 no
C63 C62 H621 121.6 no
C62 C63 C64 120.6(8) yes
C62 C63 H631 119.9 no
C64 C63 H631 119.5 no
C63 C64 C65 119.3(8) yes
C63 C64 H641 120.3 no
C65 C64 H641 120.5 no
C64 C65 C66 122.7(7) yes
C64 C65 H651 118.4 no
C66 C65 H651 118.8 no
C61 C66 C65 117.2(7) yes
C61 C66 H661 121.4 no
C65 C66 H661 121.3 no
N101 C71 O1 126.3(8) yes
N101 C71 C72 113.2(10) yes
O1 C71 C72 120.5(8) yes
C71 C72 O2 115.7(9) yes
C71 C72 H721 109.4 no
O2 C72 H721 108.9 no
C71 C72 H722 107.7 no
O2 C72 H722 105.5 no
H721 C72 H722 109.5 no
O2 C73 C74 119.1(10) yes
O2 C73 H731 106.1 no
C74 C73 H731 112.0 no
O2 C73 H732 103.6 no
C74 C73 H732 106.0 no
H731 C73 H732 109.5 no
O2 C73 C574 103.8(10) yes
O2 C73 H731 106.1 no
C574 C73 H731 120.8 no
O2 C73 H732 103.6 no
C574 C73 H732 111.4 no
H731 C73 H732 109.5 no
C73 C74 O3 104.53(10) yes
C73 C74 H741 110.2 no
O3 C74 H741 113.3 no
C73 C74 H742 109.9 no
O3 C74 H742 109.3 no
H741 C74 H742 109.5 no
O3 C75 C76 113.66(10) yes
O3 C75 H751 107.3 no
C76 C75 H751 115.2 no
O3 C75 H752 112.0 no
C76 C75 H752 99.1 no
H751 C75 H752 109.5 no
O4 C76 C75 114.71(10) yes
O4 C76 H761 95.8 no
C75 C76 H761 98.0 no
O4 C76 H762 119.0 no
C75 C76 H762 115.2 no
H761 C76 H762 109.5 no
O4 C77 H771 104.7 no
O4 C77 H772 119.3 no
H771 C77 H772 109.5 no
O4 C77 H773 104.0 no
H771 C77 H773 109.5 no
H772 C77 H773 109.5 no
N23 C78 O5 124.7(7) yes
N23 C78 C79 112.2(5) yes
O5 C78 C79 123.1(6) yes
O6 C79 C78 112.4(5) yes
O6 C79 H791 109.0 no
C78 C79 H791 108.5 no
O6 C79 H792 108.5 no
C78 C79 H792 108.9 no
H791 C79 H792 109.5 no
C78 C79 O506 101.3(5) yes
C78 C79 H791 108.5 no
O506 C79 H791 75.7 no
C78 C79 H792 108.9 no
O506 C79 H792 145.1 no
H791 C79 H792 109.5 no
O6 C80 H801 108.1 no
O6 C80 H802 109.0 no
H801 C80 H802 109.5 no
O506 C80 H801 93.0 no
O506 C80 H802 149.9 no
H801 C80 H802 109.5 no
C81 C80 H801 109.3 no
C81 C80 H802 108.9 no
H801 C80 H802 109.5 no
C581 C80 H801 114.1 no
C581 C80 H802 87.7 no
H801 C80 H802 109.5 no
C80 C81 O7 112.79(10) yes
C80 C81 H811 108.4 no
O7 C81 H811 112.4 no
C80 C81 H812 109.3 no
O7 C81 H812 104.4 no
H811 C81 H812 109.5 no
O7 C82 C83 116.98(10) yes
O7 C82 H821 107.7 no
C83 C82 H821 107.4 no
O7 C82 H822 107.6 no
C83 C82 H822 107.5 no
H821 C82 H822 109.5 no
O8 C83 C82 107.56(10) yes
O8 C83 H831 109.7 no
C82 C83 H831 110.9 no
O8 C83 H832 108.4 no
C82 C83 H832 110.7 no
H831 C83 H832 109.5 no
O8 C84 H841 109.4 no
O8 C84 H842 109.3 no
H841 C84 H842 109.5 no
O8 C84 H843 109.7 no
H841 C84 H843 109.5 no
H842 C84 H843 109.5 no
C27 C85 N103 115.2(5) yes
C27 C85 O9 121.5(5) yes
N103 C85 O9 123.3(5) yes
N103 C86 C87 110.5(5) yes
N103 C86 C89 111.2(5) yes
C87 C86 C89 110.3(5) yes
N103 C86 H861 107.9 no
C87 C86 H861 108.1 no
C89 C86 H861 108.8 no
C86 C87 O11 111.2(6) yes
C86 C87 O10 124.6(6) yes
O11 C87 O10 124.1(6) yes
O11 C88 H881 110.0 no
O11 C88 H882 109.3 no
H881 C88 H882 109.5 no
O11 C88 H883 109.1 no
H881 C88 H883 109.5 no
H882 C88 H883 109.5 no
C86 C89 C90 115.2(5) yes
C86 C89 H891 108.3 no
C90 C89 H891 107.8 no
C86 C89 H892 107.6 no
C90 C89 H892 108.4 no
H891 C89 H892 109.5 no
C89 C90 C91 111.2(6) yes
C89 C90 C92 112.9(7) yes
C91 C90 C92 111.0(7) yes
C89 C90 H901 106.5 no
C91 C90 H901 107.4 no
C92 C90 H901 107.5 no
C90 C91 H911 108.1 no
C90 C91 H912 110.0 no
H911 C91 H912 109.5 no
C90 C91 H913 110.3 no
H911 C91 H913 109.5 no
H912 C91 H913 109.5 no
C90 C92 H921 111.3 no
C90 C92 H922 109.9 no
H921 C92 H922 109.5 no
C90 C92 H923 107.2 no
H921 C92 H923 109.5 no
H922 C92 H923 109.5 no
N104 C93 O12 123.5(8) yes
N104 C93 C94 115.0(9) yes
O12 C93 C94 121.4(8) yes
C93 C94 C95 106.9(10) yes
C93 C94 C96 110.4(7) yes
C95 C94 C96 109.7(9) yes
C93 C94 C97 108.3(9) yes
C95 C94 C97 112.8(8) yes
C96 C94 C97 108.7(8) yes
C94 C95 H951 108.4 no
C94 C95 H952 110.9 no
H951 C95 H952 109.5 no
C94 C95 H953 109.2 no
H951 C95 H953 109.5 no
H952 C95 H953 109.5 no
C94 C96 H961 109.5 no
C94 C96 H962 109.0 no
H961 C96 H962 109.5 no
C94 C96 H963 109.9 no
H961 C96 H963 109.5 no
H962 C96 H963 109.5 no
C94 C97 H971 108.8 no
C94 C97 H972 111.0 no
H971 C97 H972 109.5 no
C94 C97 H973 108.6 no
H971 C97 H973 109.5 no
H972 C97 H973 109.5 no
N105 C98 O13 119.6(9) yes
N105 C98 C99 119.0(8) yes
O13 C98 C99 121.5(9) yes
C98 C99 C100 109.9(9) yes
C98 C99 C101 107.3(9) yes
C100 C99 C101 106.8(8) yes
C98 C99 C102 112.4(8) yes
C100 C99 C102 107.3(10) yes
C101 C99 C102 113.1(10) yes
C99 C100 H1001 110.5 no
C99 C100 H1002 107.9 no
H1001 C100 H1002 109.5 no
C99 C100 H1003 110.0 no
H1001 C100 H1003 109.5 no
H1002 C100 H1003 109.5 no
C99 C101 H1011 108.3 no
C99 C101 H1012 110.9 no
H1011 C101 H1012 109.5 no
C99 C101 H1013 109.2 no
H1011 C101 H1013 109.5 no
H1012 C101 H1013 109.5 no
C99 C102 H1021 111.0 no
C99 C102 H1022 107.0 no
H1021 C102 H1022 109.5 no
C99 C102 H1023 110.3 no
H1021 C102 H1023 109.5 no
H1022 C102 H1023 109.5 no
C43 C103 N106 116.6(5) yes
C43 C103 O14 120.4(5) yes
N106 C103 O14 123.0(5) yes
N106 C104 C105 110.2(6) yes
N106 C104 C107 111.8(6) yes
C105 C104 C107 108.2(6) yes
N106 C104 H1041 108.3 no
C105 C104 H1041 109.1 no
C107 C104 H1041 109.2 no
C104 C105 O16 111.5(8) yes
C104 C105 O15 124.5(7) yes
O16 C105 O15 124.0(8) yes
O16 C106 H1061 109.8 no
O16 C106 H1062 109.3 no
H1061 C106 H1062 109.5 no
O16 C106 H1063 109.3 no
H1061 C106 H1063 109.5 no
H1062 C106 H1063 109.5 no
C104 C107 C108 111.8(6) yes
C104 C107 H1071 108.2 no
C108 C107 H1071 109.2 no
C104 C107 H1072 109.3 no
C108 C107 H1072 108.8 no
H1071 C107 H1072 109.5 no
C107 C108 C109 107.6(7) yes
C107 C108 C110 112.7(8) yes
C109 C108 C110 112.4(9) yes
C107 C108 H1081 107.0 no
C109 C108 H1081 107.4 no
C110 C108 H1081 109.5 no
C108 C109 H1091 110.3 no
C108 C109 H1092 108.6 no
H1091 C109 H1092 109.5 no
C108 C109 H1093 109.5 no
H1091 C109 H1093 109.5 no
H1092 C109 H1093 109.5 no
C108 C110 H1101 111.7 no
C108 C110 H1102 111.5 no
H1101 C110 H1102 109.5 no
C108 C110 H1103 105.1 no
H1101 C110 H1103 109.5 no
H1102 C110 H1103 109.5 no
N24 C111 O18 122.43(10) yes
N24 C111 C112 111.80(10) yes
O18 C111 C112 125.35(10) yes
C111 C112 O19 108.96(10) yes
C111 C112 H1121 109.6 no
O19 C112 H1121 108.3 no
C111 C112 H1122 109.2 no
O19 C112 H1122 111.2 no
H1121 C112 H1122 109.5 no
O19 C113 C114 123.54(10) yes
O19 C113 H1131 104.1 no
C114 C113 H1131 103.6 no
O19 C113 H1132 106.1 no
C114 C113 H1132 109.4 no
H1131 C113 H1132 109.5 no
C113 C114 O20 112.09(10) yes
C113 C114 H1141 111.3 no
O20 C114 H1141 110.8 no
C113 C114 H1142 105.5 no
O20 C114 H1142 107.5 no
H1141 C114 H1142 109.5 no
O20 C115 C116 104.72(10) yes
O20 C115 H1151 108.2 no
C116 C115 H1151 120.2 no
O20 C115 H1152 104.4 no
C116 C115 H1152 108.7 no
H1151 C115 H1152 109.5 no
C115 C116 O21 108.77(10) yes
C115 C116 H1161 102.6 no
O21 C116 H1161 95.8 no
C115 C116 H1162 120.3 no
O21 C116 H1162 116.2 no
H1161 C116 H1162 109.5 no
O21 C117 H1171 109.9 no
O21 C117 H1172 87.7 no
H1171 C117 H1172 109.5 no
O21 C117 H1173 127.9 no
H1171 C117 H1173 109.5 no
H1172 C117 H1173 109.5 no
N108 C118 O22 122.2(9) yes
N108 C118 C119 116.4(11) yes
O22 C118 C119 121.4(7) yes
C118 C119 O23 111.0(7) yes
C118 C119 H1191 108.9 no
O23 C119 H1191 108.7 no
C118 C119 H1192 111.3 no
O23 C119 H1192 107.5 no
H1191 C119 H1192 109.5 no
O23 C120 C121 114.9(12) yes
O23 C120 H1201 108.0 no
C121 C120 H1201 105.4 no
O23 C120 H1202 107.8 no
C121 C120 H1202 111.1 no
H1201 C120 H1202 109.5 no
O24 C121 C120 108.3(14) yes
O24 C121 H1211 111.3 no
C120 C121 H1211 111.1 no
O24 C121 H1212 108.1 no
C120 C121 H1212 108.5 no
H1211 C121 H1212 109.5 no
O24 C122 C123 105.3(13) yes
O24 C122 H1221 110.5 no
C123 C122 H1221 113.0 no
O24 C122 H1222 108.3 no
C123 C122 H1222 110.2 no
H1221 C122 H1222 109.5 no
C122 C123 O25 114.1(16) yes
C122 C123 H1231 106.4 no
O25 C123 H1231 107.2 no
C122 C123 H1232 108.8 no
O25 C123 H1232 110.6 no
H1231 C123 H1232 109.5 no
O25 C124 H1241 112.2 no
O25 C124 H1242 108.3 no
H1241 C124 H1242 109.5 no
O25 C124 H1243 107.9 no
H1241 C124 H1243 109.5 no
H1242 C124 H1243 109.5 no
N109 C125 C126 176.0(16) yes
C125 C126 H1261 110.9 no
C125 C126 H1262 111.6 no
H1261 C126 H1262 109.5 no
C125 C126 H1263 105.9 no
H1261 C126 H1263 109.5 no
H1262 C126 H1263 109.5 no
C73 C574 O503 104.48(10) yes
C73 C574 H5741 108.7 no
O503 C574 H5741 112.9 no
C73 C574 H5742 110.5 no
O503 C574 H5742 110.6 no
H5741 C574 H5742 109.5 no
O503 C575 C576 113.66(10) yes
O503 C575 H5751 109.5 no
C576 C575 H5751 106.4 no
O503 C575 H5752 110.8 no
C576 C575 H5752 106.8 no
H5751 C575 H5752 109.5 no
O504 C576 C575 114.80(10) yes
O504 C576 H5761 107.1 no
C575 C576 H5761 110.3 no
O504 C576 H5762 112.8 no
C575 C576 H5762 102.3 no
H5761 C576 H5762 109.5 no
O504 C577 H5771 105.4 no
O504 C577 H5772 105.2 no
H5771 C577 H5772 109.5 no
O504 C577 H5773 117.5 no
H5771 C577 H5773 109.5 no
H5772 C577 H5773 109.5 no
C80 C581 O507 112.63(10) yes
C80 C581 H5811 105.4 no
O507 C581 H5811 104.3 no
C80 C581 H5812 114.4 no
O507 C581 H5812 110.0 no
H5811 C581 H5812 109.5 no
O507 C582 C583 117.02(10) yes
O507 C582 H5821 103.8 no
C583 C582 H5821 109.1 no
O507 C582 H5822 110.2 no
C583 C582 H5822 107.0 no
H5821 C582 H5822 109.5 no
O508 C583 C582 107.59(10) yes
O508 C583 H5831 118.9 no
C582 C583 H5831 110.1 no
O508 C583 H5832 100.5 no
C582 C583 H5832 109.7 no
H5831 C583 H5832 109.5 no
O508 C584 H5841 109.5 no
O508 C584 H5842 119.9 no
H5841 C584 H5842 109.5 no
O508 C584 H5843 98.3 no
H5841 C584 H5843 109.5 no
H5842 C584 H5843 109.5 no
N24 C611 O518 122.42(9) yes
N24 C611 C612 111.97(9) yes
O518 C611 C612 125.33(9) yes
C611 C612 O519 109.02(10) yes
C611 C612 H6121 105.7 no
O519 C612 H6121 108.1 no
C611 C612 H6122 113.3 no
O519 C612 H6122 111.1 no
H6121 C612 H6122 109.5 no
O519 C613 C614 123.58(10) yes
O519 C613 H6131 109.6 no
C614 C613 H6131 106.8 no
O519 C613 H6132 102.8 no
C614 C613 H6132 103.9 no
H6131 C613 H6132 109.5 no
C613 C614 O520 112.12(10) yes
C613 C614 H6141 108.7 no
O520 C614 H6141 108.0 no
C613 C614 H6142 110.9 no
O520 C614 H6142 107.6 no
H6141 C614 H6142 109.5 no
O520 C615 C616 104.69(10) yes
O520 C615 H6151 109.8 no
C616 C615 H6151 99.4 no
O520 C615 H6152 118.8 no
C616 C615 H6152 112.8 no
H6151 C615 H6152 109.5 no
C615 C616 O521 108.75(10) yes
C615 C616 H6161 116.4 no
O521 C616 H6161 120.5 no
C615 C616 H6162 98.5 no
O521 C616 H6162 99.6 no
H6161 C616 H6162 109.5 no
O521 C617 H6171 111.6 no
O521 C617 H6172 125.7 no
H6171 C617 H6172 109.5 no
O521 C617 H6173 88.5 no
H6171 C617 H6173 109.5 no
H6172 C617 H6173 109.5 no

loop_
_geom_bond_atom_site_label_1
_geom_bond_atom_site_label_2
_geom_bond_distance
_geom_bond_publ_flag
Na1 O5 2.569(6) yes
Na1 O6 2.381(8) yes
Na1 O5 2.569(6) yes
Na1 O506 2.517(10) yes
Na1 O5 2.569(6) yes
Na1 O18 2.745(16) yes
Na1 O19 2.483(7) yes
Na1 O20 2.436(15) yes
Na1 O21 2.657(17) yes
Na1 O5 2.569(6) yes
Na1 O518 2.305(13) yes
Na1 O519 2.470(8) yes
Na1 O520 2.533(14) yes
Na1 O521 2.384(14) yes
Na1 O5 2.569(6) yes
Na1 O7 2.254(11) yes
Na1 O8 2.696(12) yes
Na1 O5 2.569(6) yes
Na1 O507 2.569(10) yes
Na1 O508 2.466(9) yes
O1 C71 1.207(11) yes
O2 C72 1.430(14) yes
O2 C73 1.462(11) yes
O3 C74 1.347(8) yes
O3 C75 1.566(9) yes
O4 C76 1.434(9) yes
O4 C77 1.361(9) yes
O5 C78 1.210(7) yes
O6 C79 1.511(7) yes
O6 C80 1.389(7) yes
O7 C81 1.388(9) yes
O7 C82 1.632(9) yes
O8 C83 1.449(9) yes
O8 C84 1.320(9) yes
O9 C85 1.196(7) yes
O10 C87 1.221(8) yes
O11 C87 1.320(8) yes
O11 C88 1.425(8) yes
O12 C93 1.222(12) yes
O13 C98 1.219(11) yes
O14 C103 1.217(7) yes
O15 C105 1.202(9) yes
O16 C105 1.302(9) yes
O16 C106 1.459(11) yes
O17 H1 0.840 no
O17 H2 0.840 no
O18 C111 1.229(9) yes
O19 C112 1.394(7) yes
O19 C113 1.169(8) yes
O20 C114 1.399(9) yes
O20 C115 1.356(9) yes
O21 C116 1.680(9) yes
O21 C117 1.482(10) yes
O22 C118 1.268(13) yes
O23 C119 1.455(13) yes
O23 C120 1.518(14) yes
O24 C121 1.518(18) yes
O24 C122 1.373(15) yes
O25 C123 1.371(18) yes
O25 C124 1.414(17) yes
O503 C574 1.309(9) yes
O503 C575 1.604(9) yes
O504 C576 1.429(9) yes
O504 C577 1.353(10) yes
O506 C79 1.431(7) yes
O506 C80 1.470(7) yes
O507 C581 1.315(9) yes
O507 C582 1.638(9) yes
O508 C583 1.474(9) yes
O508 C584 1.338(9) yes
O518 C611 1.221(8) yes
O519 C612 1.473(8) yes
O519 C613 1.133(8) yes
O520 C614 1.397(9) yes
O520 C615 1.344(9) yes
O521 C616 1.666(9) yes
O521 C617 1.468(9) yes
N1 N2 1.242(7) yes
N1 C1 1.417(8) yes
N2 C7 1.415(8) yes
N3 N4 1.347(8) yes
N3 C8 1.422(9) yes
N3 C13 1.349(8) yes
N4 N5 1.292(9) yes
N5 C14 1.376(8) yes
N6 N7 1.300(6) yes
N6 C21 1.393(7) yes
N7 N8 1.363(6) yes
N8 C22 1.365(6) yes
N8 C23 1.409(7) yes
N9 N10 1.354(6) yes
N9 C25 1.420(7) yes
N9 C29 1.348(7) yes
N10 N11 1.299(7) yes
N11 C30 1.374(7) yes
N12 N13 1.291(7) yes
N12 C37 1.360(7) yes
N13 N14 1.363(6) yes
N14 C38 1.335(7) yes
N14 C39 1.436(7) yes
N15 N16 1.355(6) yes
N15 C41 1.427(6) yes
N15 C45 1.355(7) yes
N16 N17 1.305(6) yes
N17 C46 1.345(7) yes
N18 N19 1.279(9) yes
N18 C53 1.364(8) yes
N19 N20 1.361(8) yes
N20 C54 1.355(8) yes
N20 C55 1.437(9) yes
N21 N22 1.240(7) yes
N21 C56 1.439(8) yes
N22 C61 1.411(8) yes
N23 C18 1.384(8) yes
N23 C78 1.362(8) yes
N23 H231 0.950 no
N24 C48 1.394(8) yes
N24 C111 1.312(7) yes
N24 H242 0.950 no
N24 C48 1.394(8) yes
N24 C611 1.427(7) yes
N24 H242 0.950 no
N101 C16 1.415(7) yes
N101 C71 1.332(10) yes
N101 H1014 0.950 no
N103 C85 1.370(8) yes
N103 C86 1.440(7) yes
N103 H1031 0.950 no
N104 C32 1.420(8) yes
N104 C93 1.341(11) yes
N104 H1042 0.950 no
N105 C34 1.392(9) yes
N105 C98 1.375(11) yes
N105 H1051 0.950 no
N106 C103 1.349(7) yes
N106 C104 1.430(8) yes
N106 H1064 0.950 no
N108 C50 1.406(9) yes
N108 C118 1.313(10) yes
N108 H1082 0.950 no
N109 C125 1.114(14) yes
C1 C2 1.395(4) yes
C1 C6 1.397(4) yes
C2 C3 1.395(5) yes
C2 H21 0.988 no
C3 C4 1.393(4) yes
C3 H31 0.988 no
C4 C5 1.395(4) yes
C4 H41 0.988 no
C5 C6 1.411(9) yes
C5 H51 0.988 no
C6 H61 0.988 no
C7 C8 1.381(10) yes
C7 C12 1.395(11) yes
C8 C9 1.380(9) yes
C9 C10 1.367(12) yes
C9 H91 0.988 no
C10 C11 1.373(12) yes
C10 H101 0.988 no
C11 C12 1.385(11) yes
C11 H111 0.988 no
C12 H121 0.988 no
C13 C14 1.349(9) yes
C13 H131 0.988 no
C14 C15 1.469(10) yes
C15 C16 1.403(9) yes
C15 C20 1.400(8) yes
C16 C17 1.374(10) yes
C17 C18 1.423(8) yes
C17 H171 0.988 no
C18 C19 1.400(8) yes
C19 C20 1.388(8) yes
C19 C21 1.464(7) yes
C20 H201 0.988 no
C21 C22 1.359(7) yes
C22 H221 0.988 no
C23 C24 1.359(8) yes
C23 C28 1.390(7) yes
C24 C25 1.401(7) yes
C24 H241 0.988 no
C25 C26 1.391(8) yes
C26 C27 1.390(8) yes
C26 H261 0.988 no
C27 C28 1.412(7) yes
C27 C85 1.502(8) yes
C28 H281 0.988 no
C29 C30 1.355(8) yes
C29 H291 0.988 no
C30 C31 1.481(9) yes
C31 C32 1.387(9) yes
C31 C36 1.391(8) yes
C32 C33 1.377(9) yes
C33 C34 1.417(9) yes
C33 H331 0.988 no
C34 C35 1.381(9) yes
C35 C36 1.379(9) yes
C35 C37 1.493(8) yes
C36 H361 0.988 no
C37 C38 1.372(8) yes
C38 H381 0.988 no
C39 C40 1.371(7) yes
C39 C44 1.374(8) yes
C40 C41 1.379(7) yes
C40 H401 0.988 no
C41 C42 1.380(7) yes
C42 C43 1.395(7) yes
C42 H421 0.988 no
C43 C44 1.397(8) yes
C43 C103 1.504(8) yes
C44 H441 0.988 no
C45 C46 1.363(7) yes
C45 H451 0.988 no
C46 C47 1.486(8) yes
C47 C48 1.409(8) yes
C47 C52 1.392(9) yes
C48 C49 1.408(9) yes
C49 C50 1.423(10) yes
C49 H491 0.988 no
C50 C51 1.396(9) yes
C51 C52 1.400(8) yes
C51 C53 1.444(9) yes
C52 H521 0.988 no
C53 C54 1.381(9) yes
C54 H541 0.988 no
C55 C56 1.388(10) yes
C55 C60 1.382(9) yes
C56 C57 1.391(11) yes
C57 C58 1.376(10) yes
C57 H571 0.988 no
C58 C59 1.337(11) yes
C58 H581 0.988 no
C59 C60 1.405(11) yes
C59 H591 0.988 no
C60 H601 0.988 no
C61 C62 1.399(10) yes
C61 C66 1.397(4) yes
C62 C63 1.390(10) yes
C62 H621 0.988 no
C63 C64 1.395(11) yes
C63 H631 0.988 no
C64 C65 1.358(12) yes
C64 H641 0.988 no
C65 C66 1.395(11) yes
C65 H651 0.988 no
C66 H661 0.988 no
C71 C72 1.523(13) yes
C72 H721 0.988 no
C72 H722 0.988 no
C73 C74 1.476(9) yes
C73 H731 0.988 no
C73 H732 0.988 no
C73 C574 1.492(9) yes
C73 H731 0.988 no
C73 H732 0.988 no
C74 H741 0.988 no
C74 H742 0.988 no
C75 C76 1.366(9) yes
C75 H751 0.988 no
C75 H752 0.988 no
C76 H761 0.988 no
C76 H762 0.988 no
C77 H771 0.988 no
C77 H772 0.988 no
C77 H773 0.988 no
C78 C79 1.507(10) yes
C79 H791 0.988 no
C79 H792 0.988 no
C79 H791 0.988 no
C79 H792 0.988 no
C80 H801 0.988 no
C80 H802 0.988 no
C80 H801 0.988 no
C80 H802 0.988 no
C80 C81 1.528(9) yes
C80 H801 0.988 no
C80 H802 0.988 no
C80 C581 1.458(8) yes
C80 H801 0.988 no
C80 H802 0.988 no
C81 H811 0.988 no
C81 H812 0.988 no
C82 C83 1.331(9) yes
C82 H821 0.988 no
C82 H822 0.988 no
C83 H831 0.988 no
C83 H832 0.988 no
C84 H841 0.988 no
C84 H842 0.988 no
C84 H843 0.988 no
C86 C87 1.517(9) yes
C86 C89 1.514(8) yes
C86 H861 0.988 no
C88 H881 0.988 no
C88 H882 0.988 no
C88 H883 0.988 no
C89 C90 1.517(10) yes
C89 H891 0.988 no
C89 H892 0.988 no
C90 C91 1.515(10) yes
C90 C92 1.504(12) yes
C90 H901 0.988 no
C91 H911 0.988 no
C91 H912 0.988 no
C91 H913 0.988 no
C92 H921 0.988 no
C92 H922 0.988 no
C92 H923 0.988 no
C93 C94 1.527(13) yes
C94 C95 1.577(17) yes
C94 C96 1.514(13) yes
C94 C97 1.543(13) yes
C95 H951 0.988 no
C95 H952 0.988 no
C95 H953 0.988 no
C96 H961 0.988 no
C96 H962 0.988 no
C96 H963 0.988 no
C97 H971 0.988 no
C97 H972 0.988 no
C97 H973 0.988 no
C98 C99 1.486(13) yes
C99 C100 1.538(15) yes
C99 C101 1.502(13) yes
C99 C102 1.468(16) yes
C100 H1001 0.988 no
C100 H1002 0.988 no
C100 H1003 0.988 no
C101 H1011 0.988 no
C101 H1012 0.988 no
C101 H1013 0.988 no
C102 H1021 0.988 no
C102 H1022 0.988 no
C102 H1023 0.988 no
C104 C105 1.526(12) yes
C104 C107 1.558(11) yes
C104 H1041 0.988 no
C106 H1061 0.988 no
C106 H1062 0.988 no
C106 H1063 0.988 no
C107 C108 1.496(12) yes
C107 H1071 0.988 no
C107 H1072 0.988 no
C108 C109 1.546(13) yes
C108 C110 1.482(14) yes
C108 H1081 0.988 no
C109 H1091 0.988 no
C109 H1092 0.988 no
C109 H1093 0.988 no
C110 H1101 0.988 no
C110 H1102 0.988 no
C110 H1103 0.988 no
C111 C112 1.468(8) yes
C112 H1121 0.988 no
C112 H1122 0.988 no
C113 C114 1.526(9) yes
C113 H1131 0.988 no
C113 H1132 0.988 no
C114 H1141 0.988 no
C114 H1142 0.988 no
C115 C116 1.436(9) yes
C115 H1151 0.988 no
C115 H1152 0.988 no
C116 H1161 0.988 no
C116 H1162 0.988 no
C117 H1171 0.988 no
C117 H1172 0.988 no
C117 H1173 0.988 no
C118 C119 1.514(14) yes
C119 H1191 0.988 no
C119 H1192 0.988 no
C120 C121 1.372(17) yes
C120 H1201 0.988 no
C120 H1202 0.988 no
C121 H1211 0.988 no
C121 H1212 0.988 no
C122 C123 1.47(2) yes
C122 H1221 0.988 no
C122 H1222 0.988 no
C123 H1231 0.988 no
C123 H1232 0.988 no
C124 H1241 0.988 no
C124 H1242 0.988 no
C124 H1243 0.988 no
C125 C126 1.451(18) yes
C126 H1261 0.988 no
C126 H1262 0.988 no
C126 H1263 0.988 no
C574 H5741 0.988 no
C574 H5742 0.988 no
C575 C576 1.393(9) yes
C575 H5751 0.988 no
C575 H5752 0.988 no
C576 H5761 0.988 no
C576 H5762 0.988 no
C577 H5771 0.988 no
C577 H5772 0.988 no
C577 H5773 0.988 no
C581 H5811 0.988 no
C581 H5812 0.988 no
C582 C583 1.320(9) yes
C582 H5821 0.988 no
C582 H5822 0.988 no
C583 H5831 0.988 no
C583 H5832 0.988 no
C584 H5841 0.988 no
C584 H5842 0.988 no
C584 H5843 0.988 no
C611 C612 1.545(8) yes
C612 H6121 0.988 no
C612 H6122 0.988 no
C613 C614 1.534(8) yes
C613 H6131 0.988 no
C613 H6132 0.988 no
C614 H6141 0.988 no
C614 H6142 0.988 no
C615 C616 1.422(9) yes
C615 H6151 0.988 no
C615 H6152 0.988 no
C616 H6161 0.988 no
C616 H6162 0.988 no
C617 H6171 0.988 no
C617 H6172 0.988 no
C617 H6173 0.988 no

loop_
_geom_torsion_atom_site_label_1
_geom_torsion_atom_site_label_2
_geom_torsion_atom_site_label_3
_geom_torsion_atom_site_label_4
_geom_torsion
_geom_torsion_publ_flag
O6 Na1 O5 C78 12.9(5) no
O507 Na1 O5 C78 65.0(5) no
O508 Na1 O5 C78 129.2(5) no
O518 Na1 O5 C78 -74.2(5) no
O519 Na1 O5 C78 -147.2(5) no
O520 Na1 O5 C78 -177.4(8) no
O521 Na1 O5 C78 -36.5(10) no
O5 Na1 O6 C79 0.6(5) no
O5 Na1 O6 C80 128.7(5) no
O507 Na1 O6 C79 -131.2(5) no
O507 Na1 O6 C80 -3.0(5) no
O508 Na1 O6 C79 -70.9(6) no
O508 Na1 O6 C80 57.3(6) no
O518 Na1 O6 C79 73.2(6) no
O518 Na1 O6 C80 -158.7(6) no
O519 Na1 O6 C79 35.1(7) no
O519 Na1 O6 C80 163.2(5) no
O520 Na1 O6 C79 -167.0(10) no
O520 Na1 O6 C80 -38.9(11) no
O521 Na1 O6 C79 158.4(6) no
O521 Na1 O6 C80 -73.4(6) no
O5 Na1 O507 C581 -34.4(9) no
O5 Na1 O507 C582 83.7(6) no
O6 Na1 O507 C581 17.6(8) no
O6 Na1 O507 C582 135.7(6) no
O508 Na1 O507 C581 -103.8(8) no
O508 Na1 O507 C582 14.3(6) no
O518 Na1 O507 C581 58.8(11) no
O518 Na1 O507 C582 176.9(8) no
O519 Na1 O507 C581 -148.2(8) no
O519 Na1 O507 C582 -30.1(8) no
O520 Na1 O507 C581 179.8(9) no
O520 Na1 O507 C582 -62.2(7) no
O521 Na1 O507 C581 114.8(9) no
O521 Na1 O507 C582 -127.2(7) no
O5 Na1 O508 C583 -110.2(8) no
O5 Na1 O508 C584 28.9(12) no
O6 Na1 O508 C583 -46.3(8) no
O6 Na1 O508 C584 92.8(12) no
O507 Na1 O508 C583 12.7(7) no
O507 Na1 O508 C584 151.8(13) no
O518 Na1 O508 C583 -149.2(9) no
O518 Na1 O508 C584 -10.1(15) no
O519 Na1 O508 C583 168.9(8) no
O519 Na1 O508 C584 -52.1(12) no
O520 Na1 O508 C583 101.5(8) no
O520 Na1 O508 C584 -119.5(12) no
O521 Na1 O508 C583 61.0(10) no
O521 Na1 O508 C584 -160.0(12) no
O5 Na1 O518 C611 -53.4(10) no
O6 Na1 O518 C611 -124.8(11) no
O507 Na1 O518 C611 -163.5(8) no
O508 Na1 O518 C611 -12.1(16) no
O519 Na1 O518 C611 32.5(10) no
O520 Na1 O518 C611 84.6(12) no
O521 Na1 O518 C611 144.3(12) no
O5 Na1 O519 C612 46.4(7) no
O5 Na1 O519 C613 -160.9(10) no
O6 Na1 O519 C612 13.7(9) no
O6 Na1 O519 C613 166.5(9) no
O507 Na1 O519 C612 170.9(7) no
O507 Na1 O519 C613 -36.3(12) no
O508 Na1 O519 C612 128.7(7) no
O508 Na1 O519 C613 -78.5(10) no
O518 Na1 O519 C612 -26.4(8) no
O518 Na1 O519 C613 126.4(11) no
O520 Na1 O519 C612 -153.9(9) no
O520 Na1 O519 C613 -1.2(11) no
O521 Na1 O519 C612 -104.3(8) no
O521 Na1 O519 C613 48.5(11) no
O5 Na1 O520 C614 44.0(18) no
O5 Na1 O520 C615 -171.1(16) no
O6 Na1 O520 C614 -154.6(10) no
O6 Na1 O520 C615 -10(3) no
O507 Na1 O520 C614 171.9(14) no
O507 Na1 O520 C615 -43.2(19) no
O508 Na1 O520 C614 99.1(14) no
O508 Na1 O520 C615 -116.0(19) no
O518 Na1 O520 C614 -43.3(15) no
O518 Na1 O520 C615 101.7(19) no
O519 Na1 O520 C614 11.3(12) no
O519 Na1 O520 C615 156(2) no
O521 Na1 O520 C614 -115.7(15) no
O521 Na1 O520 C615 29.2(18) no
O5 Na1 O521 C616 -151.1(10) no
O5 Na1 O521 C617 -14.2(18) no
O6 Na1 O521 C616 163.7(12) no
O6 Na1 O521 C617 -59.4(12) no
O507 Na1 O521 C616 95.1(12) no
O507 Na1 O521 C617 -127.9(13) no
O508 Na1 O521 C616 46.8(14) no
O508 Na1 O521 C617 -176.3(10) no
O518 Na1 O521 C616 -115.8(12) no
O518 Na1 O521 C617 21.2(12) no
O519 Na1 O521 C616 -47.9(13) no
O519 Na1 O521 C617 89.0(12) no
O520 Na1 O521 C616 2.7(11) no
O520 Na1 O521 C617 139.6(14) no
C73 O2 C72 C71 116.4(9) no
C72 O2 C73 C74 -178.0(8) no
C75 O3 C74 C73 162.3(9) no
C74 O3 C75 C76 150.7(12) no
C77 O4 C76 C75 -164.1(16) no
Na1 O5 C78 N23 155.7(5) no
Na1 O5 C78 C79 -25.5(8) no
Na1 O6 C79 C78 -11.2(7) no
C80 O6 C79 C78 -140.4(6) no
Na1 O6 C80 C581 -11.4(11) no
C79 O6 C80 C581 120.1(10) no
C88 O11 C87 O10 6.2(8) no
C88 O11 C87 C86 -176.7(5) no
C106 O16 C105 O15 1.0(10) no
C106 O16 C105 C104 178.8(6) no
C120 O23 C119 C118 148.4(8) no
C119 O23 C120 C121 75.6(14) no
C122 O24 C121 C120 -173.4(14) no
C121 O24 C122 C123 176.0(13) no
C124 O25 C123 C122 173.6(13) no
Na1 O507 C581 C80 -27.7(13) no
C582 O507 C581 C80 -138.8(10) no
Na1 O507 C582 C583 -50.1(11) no
C581 O507 C582 C583 69.5(15) no
Na1 O508 C583 C582 -44.2(13) no
C584 O508 C583 C582 170.8(14) no
Na1 O518 C611 N24 149.9(8) no
Na1 O518 C611 C612 -36.8(18) no
Na1 O519 C612 C611 18.8(11) no
C613 O519 C612 C611 -132.9(11) no
Na1 O519 C613 C614 -9.1(18) no
C612 O519 C613 C614 139.5(13) no
Na1 O520 C614 C613 -18.5(19) no
C615 O520 C614 C613 -164.5(16) no
Na1 O520 C615 C616 -55(2) no
C614 O520 C615 C616 89(2) no
Na1 O521 C616 C615 -30.6(19) no
C617 O521 C616 C615 -172.6(15) no
C1 N1 N2 C7 178.4(5) no
N2 N1 C1 C2 178.9(5) no
N2 N1 C1 C6 -1.1(8) no
N1 N2 C7 C8 166.7(5) no
N1 N2 C7 C12 -21.1(9) no
C8 N3 N4 N5 -179.6(5) no
C13 N3 N4 N5 2.2(7) no
N4 N3 C8 C7 151.8(5) no
N4 N3 C8 C9 -29.4(8) no
C13 N3 C8 C7 -30.6(9) no
C13 N3 C8 C9 148.3(7) no
N4 N3 C13 C14 -2.1(6) no
C8 N3 C13 C14 -179.9(6) no
N3 N4 N5 C14 -1.5(7) no
N4 N5 C14 C13 0.2(7) no
N4 N5 C14 C15 177.6(5) no
C21 N6 N7 N8 -0.4(5) no
N7 N6 C21 C19 -179.9(5) no
N7 N6 C21 C22 0.4(6) no
N6 N7 N8 C22 0.3(6) no
N6 N7 N8 C23 -179.8(4) no
N7 N8 C22 C21 -0.1(6) no
C23 N8 C22 C21 -180.0(5) no
N7 N8 C23 C24 177.8(5) no
N7 N8 C23 C28 0.5(7) no
C22 N8 C23 C24 -2.3(8) no
C22 N8 C23 C28 -179.6(5) no
C25 N9 N10 N11 177.7(5) no
C29 N9 N10 N11 0.3(6) no
N10 N9 C25 C24 160.2(5) no
N10 N9 C25 C26 -21.7(8) no
C29 N9 C25 C24 -22.8(8) no
C29 N9 C25 C26 155.3(5) no
N10 N9 C29 C30 -0.2(6) no
C25 N9 C29 C30 -177.5(5) no
N9 N10 N11 C30 -0.3(6) no
N10 N11 C30 C29 0.2(7) no
N10 N11 C30 C31 -178.5(5) no
C37 N12 N13 N14 1.0(6) no
N13 N12 C37 C35 175.1(5) no
N13 N12 C37 C38 -1.2(7) no
N12 N13 N14 C38 -0.5(6) no
N12 N13 N14 C39 -176.2(5) no
N13 N14 C38 C37 -0.2(6) no
C39 N14 C38 C37 175.2(5) no
N13 N14 C39 C40 156.6(5) no
N13 N14 C39 C44 -24.8(7) no
C38 N14 C39 C40 -18.5(7) no
C38 N14 C39 C44 160.2(5) no
C41 N15 N16 N17 179.2(4) no
C45 N15 N16 N17 0.3(6) no
N16 N15 C41 C40 -170.8(5) no
N16 N15 C41 C42 8.6(7) no
C45 N15 C41 C40 7.9(7) no
C45 N15 C41 C42 -172.8(5) no
N16 N15 C45 C46 0.4(6) no
C41 N15 C45 C46 -178.4(5) no
N15 N16 N17 C46 -0.9(6) no
N16 N17 C46 C45 1.2(6) no
N16 N17 C46 C47 -179.2(5) no
C53 N18 N19 N20 -2.0(7) no
N19 N18 C53 C51 173.9(5) no
N19 N18 C53 C54 1.5(7) no
N18 N19 N20 C54 1.7(7) no
N18 N19 N20 C55 179.8(5) no
N19 N20 C54 C53 -0.8(6) no
C55 N20 C54 C53 -178.5(5) no
N19 N20 C55 C56 151.9(5) no
N19 N20 C55 C60 -28.0(7) no
C54 N20 C55 C56 -30.6(9) no
C54 N20 C55 C60 149.5(6) no
C56 N21 N22 C61 177.7(5) no
N22 N21 C56 C55 172.0(5) no
N22 N21 C56 C57 -11.9(8) no
N21 N22 C61 C62 1.8(8) no
N21 N22 C61 C66 -179.0(5) no
C78 N23 C18 C17 9.7(9) no
C78 N23 C18 C19 -169.5(5) no
C18 N23 C78 O5 -1.3(10) no
C18 N23 C78 C79 179.8(6) no
C611 N24 C48 C47 -167.0(7) no
C611 N24 C48 C49 12.4(10) no
C48 N24 C611 O518 -18.2(18) no
C48 N24 C611 C612 167.7(8) no
C71 N101 C16 C15 156.0(7) no
C71 N101 C16 C17 -24.9(10) no
C16 N101 C71 O1 6.1(13) no
C16 N101 C71 C72 -176.4(7) no
C86 N103 C85 O9 1.5(9) no
C86 N103 C85 C27 -177.5(5) no
C85 N103 C86 C87 -115.5(6) no
C85 N103 C86 C89 121.7(6) no
C93 N104 C32 C31 172.2(10) no
C93 N104 C32 C33 -10.7(15) no
C32 N104 C93 O12 5(2) no
C32 N104 C93 C94 -178.3(9) no
C98 N105 C34 C33 31.2(10) no
C98 N105 C34 C35 -148.2(8) no
C34 N105 C98 O13 -16.7(15) no
C34 N105 C98 C99 164.6(7) no
C104 N106 C103 O14 -0.7(9) no
C104 N106 C103 C43 179.9(6) no
C103 N106 C104 C105 -125.2(6) no
C103 N106 C104 C107 114.4(7) no
C118 N108 C50 C49 -16.2(11) no
C118 N108 C50 C51 164.1(8) no
C50 N108 C118 O22 1.8(13) no
C50 N108 C118 C119 -178.9(7) no
N1 C1 C2 C3 179.9(5) no
C6 C1 C2 C3 -0.1(9) no
N1 C1 C6 C5 179.5(5) no
C2 C1 C6 C5 -0.5(9) no
C1 C2 C3 C4 -0.2(8) no
C2 C3 C4 C5 1.3(9) no
C3 C4 C5 C6 -1.9(9) no
C4 C5 C6 C1 1.4(8) no
N2 C7 C8 N3 -9.7(8) no
N2 C7 C8 C9 171.4(6) no
C12 C7 C8 N3 177.8(6) no
C12 C7 C8 C9 -1.0(9) no
N2 C7 C12 C11 -172.6(7) no
C8 C7 C12 C11 -0.7(11) no
N3 C8 C9 C10 -178.8(7) no
C7 C8 C9 C10 0.1(11) no
C8 C9 C10 C11 2.7(13) no
C9 C10 C11 C12 -4.4(13) no
C10 C11 C12 C7 3.4(12) no
N3 C13 C14 N5 1.2(6) no
N3 C13 C14 C15 -176.0(6) no
N5 C14 C15 C16 19.6(9) no
N5 C14 C15 C20 -158.3(5) no
C13 C14 C15 C16 -163.7(6) no
C13 C14 C15 C20 18.5(9) no
C14 C15 C16 N101 2.8(8) no
C14 C15 C16 C17 -176.4(5) no
C20 C15 C16 N101 -179.4(5) no
C20 C15 C16 C17 1.5(8) no
C14 C15 C20 C19 177.5(5) no
C16 C15 C20 C19 -0.5(8) no
N101 C16 C17 C18 -179.6(5) no
C15 C16 C17 C18 -0.6(8) no
C16 C17 C18 N23 179.4(5) no
C16 C17 C18 C19 -1.4(8) no
N23 C18 C19 C20 -178.5(5) no
N23 C18 C19 C21 3.2(8) no
C17 C18 C19 C20 2.4(8) no
C17 C18 C19 C21 -176.0(5) no
C18 C19 C20 C15 -1.4(8) no
C21 C19 C20 C15 177.0(5) no
C18 C19 C21 N6 -10.1(8) no
C18 C19 C21 C22 169.6(5) no
C20 C19 C21 N6 171.6(5) no
C20 C19 C21 C22 -8.8(8) no
N6 C21 C22 N8 -0.2(6) no
C19 C21 C22 N8 -179.9(5) no
N8 C23 C24 C25 -178.5(5) no
C28 C23 C24 C25 -1.2(8) no
N8 C23 C28 C27 -179.9(5) no
C24 C23 C28 C27 2.9(8) no
C23 C24 C25 N9 176.5(5) no
C23 C24 C25 C26 -1.6(8) no
N9 C25 C26 C27 -175.5(5) no
C24 C25 C26 C27 2.6(8) no
C25 C26 C27 C28 -0.9(8) no
C25 C26 C27 C85 175.6(5) no
C26 C27 C28 C23 -1.8(8) no
C85 C27 C28 C23 -178.5(5) no
C26 C27 C85 O9 -155.7(6) no
C26 C27 C85 N103 23.3(8) no
C28 C27 C85 O9 21.0(8) no
C28 C27 C85 N103 -160.0(5) no
N9 C29 C30 N11 0.0(6) no
N9 C29 C30 C31 178.6(5) no
N11 C30 C31 C32 26.8(9) no
N11 C30 C31 C36 -160.5(5) no
C29 C30 C31 C32 -151.7(7) no
C29 C30 C31 C36 21.1(9) no
C30 C31 C32 N104 -10.8(10) no
C30 C31 C32 C33 172.0(6) no
C36 C31 C32 N104 176.5(6) no
C36 C31 C32 C33 -0.8(10) no
C30 C31 C36 C35 -171.2(5) no
C32 C31 C36 C35 2.2(9) no
N104 C32 C33 C34 180.0(7) no
C31 C32 C33 C34 -3.0(11) no
C32 C33 C34 N105 -174.2(6) no
C32 C33 C34 C35 5.3(10) no
N105 C34 C35 C36 175.6(5) no
N105 C34 C35 C37 1.8(8) no
C33 C34 C35 C36 -3.9(8) no
C33 C34 C35 C37 -177.7(6) no
C34 C35 C36 C31 0.2(9) no
C37 C35 C36 C31 174.3(5) no
C34 C35 C37 N12 -18.6(9) no
C34 C35 C37 C38 157.1(6) no
C36 C35 C37 N12 167.6(6) no
C36 C35 C37 C38 -16.8(9) no
N12 C37 C38 N14 0.9(6) no
C35 C37 C38 N14 -175.4(5) no
N14 C39 C40 C41 175.6(4) no
C44 C39 C40 C41 -3.0(8) no
N14 C39 C44 C43 -176.5(5) no
C40 C39 C44 C43 2.1(8) no
C39 C40 C41 N15 -179.5(4) no
C39 C40 C41 C42 1.2(8) no
N15 C41 C42 C43 -177.8(5) no
C40 C41 C42 C43 1.5(8) no
C41 C42 C43 C44 -2.4(8) no
C41 C42 C43 C103 -179.2(5) no
C42 C43 C44 C39 0.6(8) no
C103 C43 C44 C39 177.3(5) no
C42 C43 C103 O14 15.4(8) no
C44 C43 C103 O14 -161.4(5) no
C42 C43 C103 N106 -165.1(5) no
C44 C43 C103 N106 18.1(8) no
N15 C45 C46 C47 179.5(5) no
N15 C45 C46 N17 -0.9(6) no
N17 C46 C47 C48 -6.5(8) no
N17 C46 C47 C52 173.8(5) no
C45 C46 C47 C48 173.0(5) no
C45 C46 C47 C52 -6.6(8) no
C46 C47 C48 C49 -177.0(5) no
C52 C47 C48 N24 -178.0(5) no
C52 C47 C48 C49 2.6(8) no
C46 C47 C48 N24 2.3(8) no
C48 C47 C52 C51 -1.5(8) no
C46 C47 C52 C51 178.2(5) no
N24 C48 C49 C50 179.8(5) no
C47 C48 C49 C50 -0.9(8) no
C48 C49 C50 N108 178.2(5) no
C48 C49 C50 C51 -2.2(8) no
N108 C50 C51 C53 5.6(8) no
C49 C50 C51 C52 3.2(8) no
C49 C50 C51 C53 -174.2(5) no
N108 C50 C51 C52 -177.1(5) no
C52 C51 C53 N18 -163.3(5) no
C52 C51 C53 C54 7.3(9) no
C50 C51 C53 N18 14.0(9) no
C50 C51 C52 C47 -1.5(8) no
C53 C51 C52 C47 176.1(5) no
C50 C51 C53 C54 -175.4(6) no
N18 C53 C54 N20 -0.4(6) no
C51 C53 C54 N20 -172.4(5) no
C60 C55 C56 C57 -1.4(9) no
C56 C55 C60 C59 0.1(9) no
N20 C55 C56 C57 178.7(5) no
N20 C55 C60 C59 -180.0(6) no
N20 C55 C56 N21 -5.1(8) no
C60 C55 C56 N21 174.8(5) no
N21 C56 C57 C58 -174.4(6) no
C55 C56 C57 C58 1.6(9) no
C56 C57 C58 C59 -0.4(11) no
C57 C58 C59 C60 -0.9(13) no
C58 C59 C60 C55 1.0(11) no
C66 C61 C62 C63 -1.3(9) no
N22 C61 C66 C65 -179.6(6) no
N22 C61 C62 C63 177.8(5) no
C62 C61 C66 C65 -0.4(9) no
C61 C62 C63 C64 2.1(9) no
C62 C63 C64 C65 -1.0(11) no
C63 C64 C65 C66 -0.8(12) no
C64 C65 C66 C61 1.5(11) no
N101 C71 C72 O2 -9.8(12) no
O1 C71 C72 O2 167.8(8) no
O2 C73 C74 O3 -75.9(11) no
O3 C75 C76 O4 146.1(12) no
O5 C78 C79 O6 25.9(9) no
N23 C78 C79 O6 -155.2(5) no
O6 C80 C581 O507 28.3(16) no
C89 C86 C87 O10 106.3(6) no
C89 C86 C87 O11 -70.8(7) no
N103 C86 C89 C90 -66.3(7) no
N103 C86 C87 O11 165.9(5) no
N103 C86 C87 O10 -17.0(8) no
C87 C86 C89 C90 170.8(6) no
C86 C89 C90 C92 -67.3(8) no
C86 C89 C90 C91 167.1(6) no
O12 C93 C94 C96 -131.6(12) no
N104 C93 C94 C95 -68.0(12) no
N104 C93 C94 C96 51.4(14) no
O12 C93 C94 C97 -12.8(17) no
N104 C93 C94 C97 170.3(10) no
O12 C93 C94 C95 109.0(14) no
N105 C98 C99 C101 154.0(9) no
N105 C98 C99 C100 38.2(12) no
O13 C98 C99 C100 -140.5(11) no
N105 C98 C99 C102 -81.2(12) no
O13 C98 C99 C102 100.1(13) no
O13 C98 C99 C101 -24.7(14) no
N106 C104 C105 O15 -19.2(9) no
N106 C104 C105 O16 163.1(6) no
C107 C104 C105 O16 -74.5(8) no
N106 C104 C107 C108 -69.0(8) no
C107 C104 C105 O15 103.2(8) no
C105 C104 C107 C108 169.5(7) no
C104 C107 C108 C110 -68.7(10) no
C104 C107 C108 C109 166.8(7) no
O22 C118 C119 O23 160.5(7) no
N108 C118 C119 O23 -18.8(10) no
O23 C120 C121 O24 -65.3(16) no
O24 C122 C123 O25 64.8(18) no
O507 C582 C583 O508 66.3(14) no
O518 C611 C612 O519 10.9(19) no
N24 C611 C612 O519 -175.2(8) no
O519 C613 C614 O520 19(2) no
O520 C615 C616 O521 52(2) no
